data_7715129
loop_
_publ_author_name
'Caballo, Jorge'
'Calvo-Molina, Adri&#xe1;n'
'Claramonte, Sergio'
'Gre&#xf1;o, Maider'
'P&#xe9;rez-Redondo, Adri&#xe1;n'
'Y&#xe9;lamos, Carlos'

_publ_section_title
;
 Studies on the chemical reduction of polynuclear titanium(IV) nitrido
 complexes.
;
_journal_issue 10
_journal_name_full 'Dalton transactions (Cambridge, England : 2003)'
_journal_page_first 4844
_journal_page_last 4855
_journal_paper_doi 10.1039/d3dt04241c
_journal_volume 53
_journal_year 2024
_chemical_formula_moiety 'C35 H50 N4 Ti4, C29 H53 K2 O12, 2(C7 H8)'
_chemical_formula_sum 'C78 H119 K2 N4 O12 Ti4'
_chemical_formula_weight 1574.56
_chemical_properties_physical Air-sensitive,Moisture-sensitive,Oxygen-sensitive
_space_group_IT_number 2
_space_group_name_Hall '-P 1'
_space_group_name_H-M_alt 'P -1'
_symmetry_cell_setting triclinic
_symmetry_Int_Tables_number 2
_symmetry_space_group_name_Hall '-P 1'
_symmetry_space_group_name_H-M 'P -1'
_atom_sites_solution_hydrogens geom
_atom_sites_solution_primary dual
_atom_sites_solution_secondary dual
_audit_conform_dict_location ftp://ftp.iucr.org/pub/cif_core.dic
_audit_conform_dict_name cif_core.dic
_audit_conform_dict_version 2.4.5
_audit_creation_date 2023-11-16T09:28:12-00:00
_audit_creation_method 'WinGX routine CIF_UPDATE'
_audit_update_record
;
2023-11-20 deposited with the CCDC.	2024-02-08 downloaded from the CCDC.
;
_cell_angle_alpha 85.258(7)
_cell_angle_beta 78.968(7)
_cell_angle_gamma 81.007(8)
_cell_formula_units_Z 2
_cell_length_a 11.6606(8)
_cell_length_b 18.7723(13)
_cell_length_c 20.043(2)
_cell_measurement_reflns_used 129
_cell_measurement_temperature 200(2)
_cell_measurement_theta_max 21
_cell_measurement_theta_min 3
_cell_measurement_wavelength 0.71073
_cell_volume 4247.0(6)
_computing_cell_refinement 'Dirax/lsq (Duisenberg & Schreurs, 1989-2000)'
_computing_data_collection 'Collect (Bruker AXS BV, 1997-2004)'
_computing_data_reduction 'EvalCCD (Duisenberg & Schreurs 1990-2000)'
_computing_molecular_graphics 'ORTEP-3 for Windows (Farrugia, 2012)'
_computing_publication_material 'WinGX publication routines (Farrugia, 2012)'
_computing_structure_refinement 'SHELXL-2018/3 (Sheldrick, 2018)'
_computing_structure_solution 'SHELXT-2014 (Sheldrick, 2014)'
_diffrn_ambient_temperature 200(2)
_diffrn_detector 'CCD plate'
_diffrn_detector_area_resol_mean 9
_diffrn_measured_fraction_theta_full 0.998
_diffrn_measured_fraction_theta_max 0.998
_diffrn_measurement_device '95mm CCD camera on \k-goniostat'
_diffrn_measurement_device_type KappaCCD
_diffrn_measurement_method 'CCD rotation images, thick slices'
_diffrn_orient_matrix_UB_11 0.01
_diffrn_orient_matrix_UB_12 0
_diffrn_orient_matrix_UB_13 0
_diffrn_orient_matrix_UB_21 0
_diffrn_orient_matrix_UB_22 0.01
_diffrn_orient_matrix_UB_23 0
_diffrn_orient_matrix_UB_31 0
_diffrn_orient_matrix_UB_32 0
_diffrn_orient_matrix_UB_33 0.01
_diffrn_radiation_monochromator 'horizonally mounted graphite crystal'
_diffrn_radiation_probe x-ray
_diffrn_radiation_type MoK\a
_diffrn_radiation_wavelength 0.71073
_diffrn_reflns_av_R_equivalents 0.0998
_diffrn_reflns_av_unetI/netI 0.0544
_diffrn_reflns_Laue_measured_fraction_full 0.998
_diffrn_reflns_Laue_measured_fraction_max 0.998
_diffrn_reflns_limit_h_max 13
_diffrn_reflns_limit_h_min -13
_diffrn_reflns_limit_k_max 22
_diffrn_reflns_limit_k_min -22
_diffrn_reflns_limit_l_max 24
_diffrn_reflns_limit_l_min -24
_diffrn_reflns_number 79483
_diffrn_reflns_point_group_measured_fraction_full 0.998
_diffrn_reflns_point_group_measured_fraction_max 0.998
_diffrn_reflns_theta_full 25
_diffrn_reflns_theta_max 25.241
_diffrn_reflns_theta_min 3.035
_diffrn_source 'Enraf Nonius FR590'
_diffrn_standards_number 0
_exptl_absorpt_coefficient_mu 0.517
_exptl_absorpt_correction_T_max 0.97
_exptl_absorpt_correction_T_min 0.839
_exptl_absorpt_correction_type multi-scan
_exptl_absorpt_process_details
;
 R.H. Blessing, Acta Cryst. (1995), A51, 33-38
;
_exptl_crystal_colour purple
_exptl_crystal_density_diffrn 1.231
_exptl_crystal_density_method 'not measured'
_exptl_crystal_description prism
_exptl_crystal_F_000 1674
_exptl_crystal_recrystallization_method 'Slow diffusion of toluene solutions of the reactants'
_exptl_crystal_size_max 0.4
_exptl_crystal_size_mid 0.27
_exptl_crystal_size_min 0.14
_platon_squeeze_details
;
This compound crystallized with two molecules of toluene, which were found 
in the difference fourier map, but it was not possible to get a chemical 
sensible model for them, so Squeeze procedure was used to remove their 
contribution to the structure factors.
;
_refine_diff_density_max 0.528
_refine_diff_density_min -0.466
_refine_diff_density_rms 0.06
_refine_ls_extinction_method none
_refine_ls_goodness_of_fit_ref 1.057
_refine_ls_hydrogen_treatment constr
_refine_ls_matrix_type full
_refine_ls_number_constraints 0
_refine_ls_number_parameters 1030
_refine_ls_number_reflns 15316
_refine_ls_number_restraints 784
_refine_ls_restrained_S_all 1.04
_refine_ls_R_factor_all 0.1019
_refine_ls_R_factor_gt 0.0623
_refine_ls_shift/su_max 0.006
_refine_ls_shift/su_mean 0
_refine_ls_structure_factor_coef Fsqd
_refine_ls_weighting_details 'w=1/[\s^2^(Fo^2^)+(0.0600P)^2^+6.1790P] where P=(Fo^2^+2Fc^2^)/3'
_refine_ls_weighting_scheme calc
_refine_ls_wR_factor_gt 0.1454
_refine_ls_wR_factor_ref 0.1753
_reflns_Friedel_coverage 0
_reflns_number_gt 10174
_reflns_number_total 15316
_reflns_threshold_expression 'I > 2\s(I)'
_cod_data_source_file d3dt04241c2.cif
_cod_data_source_block 13
_cod_depositor_comments 'Adding full bibliography for 7715128--7715131.cif.'
_cod_database_code 7715129
_shelx_shelxl_version_number 2018/3
_platon_squeeze_void_probe_radius 1.20

loop_
_symmetry_equiv_pos_as_xyz
'x, y, z'
'-x, -y, -z'

loop_
_atom_site_label
_atom_site_type_symbol
_atom_site_fract_x
_atom_site_fract_y
_atom_site_fract_z
_atom_site_U_iso_or_equiv
_atom_site_adp_type
_atom_site_occupancy
_atom_site_site_symmetry_order
_atom_site_calc_flag
_atom_site_refinement_flags_posn
_atom_site_refinement_flags_adp
_atom_site_refinement_flags_occupancy
_atom_site_disorder_assembly
_atom_site_disorder_group
C11 C 0.2776(7) 0.2166(4) 0.4042(3) 0.0958(19) Uani 1 1 d . . . . .
H11 H 0.213262 0.189758 0.415477 0.115 Uiso 1 1 calc R U . . .
C12 C 0.3957(7) 0.1878(4) 0.3882(3) 0.0890(18) Uani 1 1 d . . . . .
H12 H 0.426349 0.137883 0.386756 0.107 Uiso 1 1 calc R U . . .
C13 C 0.4620(7) 0.2448(6) 0.3745(3) 0.112(2) Uani 1 1 d . . . . .
H13 H 0.545501 0.240787 0.362001 0.134 Uiso 1 1 calc R U . . .
C14 C 0.3822(10) 0.3096(5) 0.3826(3) 0.110(3) Uani 1 1 d . . . . .
H14 H 0.401961 0.35723 0.376637 0.132 Uiso 1 1 calc R U . . .
C15 C 0.2695(8) 0.2908(5) 0.4008(3) 0.106(2) Uani 1 1 d . . . . .
H15 H 0.198312 0.323747 0.409581 0.127 Uiso 1 1 calc R U . . .
C21 C 0.2604(4) 0.0601(2) 0.1695(2) 0.0552(10) Uani 1 1 d . . . . .
C22 C 0.2030(4) 0.1033(2) 0.1204(2) 0.0538(10) Uani 1 1 d . . . . .
C23 C 0.1008(3) 0.1453(2) 0.1551(2) 0.0500(10) Uani 1 1 d . . . . .
C24 C 0.0938(3) 0.1287(2) 0.22509(19) 0.0486(10) Uani 1 1 d . . . . .
C25 C 0.1924(4) 0.0768(2) 0.2345(2) 0.0546(10) Uani 1 1 d . . . . .
C26 C 0.3695(5) 0.0057(3) 0.1569(3) 0.0868(17) Uani 1 1 d . . . . .
H26A H 0.399695 0.004366 0.107792 0.13 Uiso 1 1 calc R U . . .
H26B H 0.429548 0.019239 0.179632 0.13 Uiso 1 1 calc R U . . .
H26C H 0.35068 -0.042048 0.174865 0.13 Uiso 1 1 calc R U . . .
C27 C 0.2425(5) 0.1034(3) 0.0444(2) 0.0787(15) Uani 1 1 d . . . . .
H27A H 0.31573 0.069647 0.03348 0.118 Uiso 1 1 calc R U . . .
H27B H 0.181133 0.08843 0.023609 0.118 Uiso 1 1 calc R U . . .
H27C H 0.256328 0.152108 0.026606 0.118 Uiso 1 1 calc R U . . .
C28 C 0.0149(4) 0.1983(3) 0.1221(3) 0.0742(14) Uani 1 1 d . . . . .
H28A H 0.040568 0.199496 0.072583 0.111 Uiso 1 1 calc R U . . .
H28B H -0.063754 0.183471 0.133882 0.111 Uiso 1 1 calc R U . . .
H28C H 0.011937 0.246485 0.138392 0.111 Uiso 1 1 calc R U . . .
C29 C 0.0004(4) 0.1620(3) 0.2813(2) 0.0705(14) Uani 1 1 d . . . . .
H29A H 0.016506 0.140703 0.325458 0.106 Uiso 1 1 calc R U . . .
H29B H 0.001454 0.214249 0.279507 0.106 Uiso 1 1 calc R U . . .
H29C H -0.077349 0.152735 0.275395 0.106 Uiso 1 1 calc R U . . .
C30 C 0.2218(5) 0.0441(3) 0.3014(3) 0.0829(16) Uani 1 1 d . . . . .
H30A H 0.294822 0.009808 0.293011 0.124 Uiso 1 1 calc R U . . .
H30B H 0.232474 0.082444 0.329034 0.124 Uiso 1 1 calc R U . . .
H30C H 0.157238 0.018907 0.325581 0.124 Uiso 1 1 calc R U . . .
C31 C 0.2602(13) 0.4678(9) 0.1658(8) 0.059(3) Uani 0.66(3) 1 d . U P A 1
C32 C 0.2314(17) 0.4468(13) 0.1055(6) 0.061(3) Uani 0.66(3) 1 d . U P A 1
C33 C 0.1297(18) 0.4142(10) 0.1228(10) 0.060(4) Uani 0.66(3) 1 d . U P A 1
C34 C 0.0799(16) 0.4254(8) 0.1915(9) 0.057(3) Uani 0.66(3) 1 d . U P A 1
C35 C 0.1697(17) 0.4516(10) 0.2193(7) 0.064(3) Uani 0.66(3) 1 d . U P A 1
C36 C 0.3628(12) 0.5031(8) 0.1749(11) 0.116(5) Uani 0.66(3) 1 d . U P A 1
H36A H 0.414578 0.509039 0.1307 0.175 Uiso 0.66(3) 1 calc R U P A 1
H36B H 0.333667 0.550542 0.193538 0.175 Uiso 0.66(3) 1 calc R U P A 1
H36C H 0.407151 0.472778 0.20624 0.175 Uiso 0.66(3) 1 calc R U P A 1
C37 C 0.302(2) 0.4578(13) 0.0347(7) 0.134(7) Uani 0.66(3) 1 d . U P A 1
H37A H 0.369716 0.482233 0.037393 0.202 Uiso 0.66(3) 1 calc R U P A 1
H37B H 0.331382 0.410832 0.015011 0.202 Uiso 0.66(3) 1 calc R U P A 1
H37C H 0.25235 0.487504 0.005845 0.202 Uiso 0.66(3) 1 calc R U P A 1
C38 C 0.061(2) 0.3968(14) 0.0686(14) 0.142(10) Uani 0.66(3) 1 d . U P A 1
H38A H -0.007171 0.374044 0.090995 0.214 Uiso 0.66(3) 1 calc R U P A 1
H38B H 0.034741 0.441525 0.043659 0.214 Uiso 0.66(3) 1 calc R U P A 1
H38C H 0.113353 0.363682 0.03671 0.214 Uiso 0.66(3) 1 calc R U P A 1
C39 C -0.0258(17) 0.3973(12) 0.2297(13) 0.123(8) Uani 0.66(3) 1 d . U P A 1
H39A H -0.041656 0.412791 0.276486 0.185 Uiso 0.66(3) 1 calc R U P A 1
H39B H -0.093522 0.415869 0.207764 0.185 Uiso 0.66(3) 1 calc R U P A 1
H39C H -0.012713 0.344373 0.230322 0.185 Uiso 0.66(3) 1 calc R U P A 1
C40 C 0.164(2) 0.4647(8) 0.2935(7) 0.126(6) Uani 0.66(3) 1 d . U P A 1
H40A H 0.092758 0.448954 0.320819 0.188 Uiso 0.66(3) 1 calc R U P A 1
H40B H 0.233941 0.437243 0.30908 0.188 Uiso 0.66(3) 1 calc R U P A 1
H40C H 0.1631 0.516302 0.298558 0.188 Uiso 0.66(3) 1 calc R U P A 1
C31' C 0.246(3) 0.4537(18) 0.125(2) 0.062(6) Uani 0.34(3) 1 d . U P A 2
C32' C 0.138(3) 0.431(2) 0.1130(19) 0.055(6) Uani 0.34(3) 1 d . U P A 2
C33' C 0.088(3) 0.4044(13) 0.1829(17) 0.044(5) Uani 0.34(3) 1 d . U P A 2
C34' C 0.136(3) 0.4353(19) 0.2278(15) 0.059(6) Uani 0.34(3) 1 d . U P A 2
C35' C 0.236(3) 0.4601(17) 0.1940(19) 0.065(6) Uani 0.34(3) 1 d . U P A 2
C36' C 0.332(3) 0.4713(19) 0.062(2) 0.147(16) Uani 0.34(3) 1 d . U P A 2
H36D H 0.305486 0.457663 0.021582 0.221 Uiso 0.34(3) 1 calc R U P A 2
H36E H 0.336563 0.523224 0.057808 0.221 Uiso 0.34(3) 1 calc R U P A 2
H36F H 0.410386 0.444383 0.064287 0.221 Uiso 0.34(3) 1 calc R U P A 2
C37' C 0.104(4) 0.400(3) 0.0548(19) 0.102(10) Uani 0.34(3) 1 d . U P A 2
H37D H 0.021255 0.392331 0.06656 0.154 Uiso 0.34(3) 1 calc R U P A 2
H37E H 0.11472 0.433314 0.014551 0.154 Uiso 0.34(3) 1 calc R U P A 2
H37F H 0.154265 0.353713 0.045068 0.154 Uiso 0.34(3) 1 calc R U P A 2
C38' C -0.038(2) 0.3831(19) 0.202(3) 0.109(12) Uani 0.34(3) 1 d . U P A 2
H38D H -0.056798 0.361751 0.163147 0.164 Uiso 0.34(3) 1 calc R U P A 2
H38E H -0.041279 0.34782 0.240988 0.164 Uiso 0.34(3) 1 calc R U P A 2
H38F H -0.09528 0.426158 0.213999 0.164 Uiso 0.34(3) 1 calc R U P A 2
C39' C 0.098(3) 0.431(2) 0.3049(11) 0.125(13) Uani 0.34(3) 1 d . U P A 2
H39D H 0.023047 0.410908 0.316674 0.188 Uiso 0.34(3) 1 calc R U P A 2
H39E H 0.158374 0.399077 0.32548 0.188 Uiso 0.34(3) 1 calc R U P A 2
H39F H 0.087168 0.479026 0.322242 0.188 Uiso 0.34(3) 1 calc R U P A 2
C40' C 0.326(4) 0.4891(16) 0.225(3) 0.149(14) Uani 0.34(3) 1 d . U P A 2
H40D H 0.389086 0.503359 0.189114 0.224 Uiso 0.34(3) 1 calc R U P A 2
H40E H 0.288094 0.531224 0.251151 0.224 Uiso 0.34(3) 1 calc R U P A 2
H40F H 0.35995 0.451583 0.255796 0.224 Uiso 0.34(3) 1 calc R U P A 2
C41 C 0.6819(7) 0.2479(7) 0.1547(5) 0.061(2) Uani 0.664(10) 1 d . U P B 1
C42 C 0.6514(9) 0.2966(5) 0.1018(6) 0.056(2) Uani 0.664(10) 1 d . U P B 1
C43 C 0.618(2) 0.2589(13) 0.0541(11) 0.064(4) Uani 0.664(10) 1 d . U P B 1
C44 C 0.6326(11) 0.1835(7) 0.0764(7) 0.069(3) Uani 0.664(10) 1 d . U P B 1
C45 C 0.676(3) 0.1782(10) 0.1383(13) 0.072(4) Uani 0.664(10) 1 d . U P B 1
C46 C 0.7144(7) 0.2695(7) 0.2203(5) 0.108(4) Uani 0.664(10) 1 d . U P B 1
H46A H 0.712145 0.32197 0.218728 0.163 Uiso 0.664(10) 1 calc R U P B 1
H46B H 0.657802 0.254468 0.259684 0.163 Uiso 0.664(10) 1 calc R U P B 1
H46C H 0.794057 0.245707 0.224279 0.163 Uiso 0.664(10) 1 calc R U P B 1
C47 C 0.6556(9) 0.3774(5) 0.0985(7) 0.101(4) Uani 0.664(10) 1 d . U P B 1
H47A H 0.682289 0.3899 0.138907 0.151 Uiso 0.664(10) 1 calc R U P B 1
H47B H 0.71056 0.390612 0.057531 0.151 Uiso 0.664(10) 1 calc R U P B 1
H47C H 0.576596 0.403682 0.096784 0.151 Uiso 0.664(10) 1 calc R U P B 1
C48 C 0.5839(12) 0.2902(9) -0.0111(5) 0.117(5) Uani 0.664(10) 1 d . U P B 1
H48A H 0.564228 0.251992 -0.035664 0.176 Uiso 0.664(10) 1 calc R U P B 1
H48B H 0.515008 0.327534 -0.001643 0.176 Uiso 0.664(10) 1 calc R U P B 1
H48C H 0.649773 0.311582 -0.039088 0.176 Uiso 0.664(10) 1 calc R U P B 1
C49 C 0.6070(10) 0.1217(8) 0.0407(8) 0.148(7) Uani 0.664(10) 1 d . U P B 1
H49A H 0.578148 0.140314 -0.001083 0.221 Uiso 0.664(10) 1 calc R U P B 1
H49B H 0.679366 0.087391 0.029357 0.221 Uiso 0.664(10) 1 calc R U P B 1
H49C H 0.546708 0.097261 0.070795 0.221 Uiso 0.664(10) 1 calc R U P B 1
C50 C 0.6949(10) 0.1105(7) 0.1845(8) 0.135(6) Uani 0.664(10) 1 d . U P B 1
H50A H 0.68571 0.068312 0.161342 0.202 Uiso 0.664(10) 1 calc R U P B 1
H50B H 0.774668 0.104675 0.194965 0.202 Uiso 0.664(10) 1 calc R U P B 1
H50C H 0.636755 0.114971 0.226794 0.202 Uiso 0.664(10) 1 calc R U P B 1
C41' C 0.648(3) 0.1557(11) 0.0983(14) 0.059(4) Uani 0.336(10) 1 d . U P B 2
C42' C 0.677(5) 0.193(2) 0.147(2) 0.064(6) Uani 0.336(10) 1 d . U P B 2
C43' C 0.6784(19) 0.2679(12) 0.1141(17) 0.071(5) Uani 0.336(10) 1 d . U P B 2
C44' C 0.632(5) 0.267(3) 0.053(3) 0.071(6) Uani 0.336(10) 1 d . U P B 2
C45' C 0.612(2) 0.2019(14) 0.0447(10) 0.066(4) Uani 0.336(10) 1 d . U P B 2
C46' C 0.6517(16) 0.0719(9) 0.1043(14) 0.105(7) Uani 0.336(10) 1 d . U P B 2
H46D H 0.628138 0.056203 0.064085 0.158 Uiso 0.336(10) 1 calc R U P B 2
H46E H 0.73191 0.048525 0.107298 0.158 Uiso 0.336(10) 1 calc R U P B 2
H46F H 0.597037 0.058315 0.145269 0.158 Uiso 0.336(10) 1 calc R U P B 2
C47' C 0.7230(16) 0.1640(19) 0.2084(10) 0.122(10) Uani 0.336(10) 1 d . U P B 2
H47D H 0.734928 0.203957 0.23366 0.183 Uiso 0.336(10) 1 calc R U P B 2
H47E H 0.666543 0.135773 0.237278 0.183 Uiso 0.336(10) 1 calc R U P B 2
H47F H 0.798481 0.13285 0.195418 0.183 Uiso 0.336(10) 1 calc R U P B 2
C48' C 0.703(2) 0.3301(14) 0.1425(17) 0.140(11) Uani 0.336(10) 1 d . U P B 2
H48D H 0.734429 0.315285 0.184414 0.21 Uiso 0.336(10) 1 calc R U P B 2
H48E H 0.761881 0.353109 0.109696 0.21 Uiso 0.336(10) 1 calc R U P B 2
H48F H 0.630561 0.364324 0.15291 0.21 Uiso 0.336(10) 1 calc R U P B 2
C49' C 0.597(2) 0.3407(17) 0.0100(19) 0.168(15) Uani 0.336(10) 1 d . U P B 2
H49D H 0.623032 0.380865 0.028326 0.251 Uiso 0.336(10) 1 calc R U P B 2
H49E H 0.634655 0.336114 -0.037811 0.251 Uiso 0.336(10) 1 calc R U P B 2
H49F H 0.510741 0.349997 0.01317 0.251 Uiso 0.336(10) 1 calc R U P B 2
C50' C 0.5646(17) 0.1764(17) -0.0152(10) 0.131(10) Uani 0.336(10) 1 d . U P B 2
H50D H 0.559018 0.124727 -0.008062 0.197 Uiso 0.336(10) 1 calc R U P B 2
H50E H 0.486151 0.203434 -0.017218 0.197 Uiso 0.336(10) 1 calc R U P B 2
H50F H 0.618319 0.185157 -0.05805 0.197 Uiso 0.336(10) 1 calc R U P B 2
N1 N 0.3291(3) 0.25750(18) 0.11827(15) 0.0432(7) Uani 1 1 d . . . . .
N2 N 0.4105(3) 0.3204(2) 0.21340(17) 0.0532(9) Uani 1 1 d . . . . .
N3 N 0.4111(3) 0.17621(19) 0.22260(17) 0.0508(8) Uani 1 1 d . . . . .
N4 N 0.2051(3) 0.26579(19) 0.24627(15) 0.0477(8) Uani 1 1 d . . . . .
Ti1 Ti 0.34785(7) 0.25261(5) 0.28360(4) 0.0539(2) Uani 1 1 d . . . . .
Ti2 Ti 0.26637(6) 0.18712(4) 0.18640(3) 0.04225(18) Uani 1 1 d . . . . .
Ti3 Ti 0.26506(6) 0.33565(4) 0.17731(3) 0.04302(18) Uani 1 1 d . . . . .
Ti4 Ti 0.47662(6) 0.24338(4) 0.15255(4) 0.0505(2) Uani 1 1 d . . . . .
C51 C 0.2964(3) 0.7127(3) 0.2127(2) 0.0566(11) Uani 1 1 d . . . . .
H51 H 0.318199 0.681638 0.175857 0.068 Uiso 1 1 calc R U . . .
C52 C 0.2528(3) 0.6924(2) 0.2799(2) 0.0543(11) Uani 1 1 d . . . . .
H52 H 0.240407 0.645007 0.297189 0.065 Uiso 1 1 calc R U . . .
C53 C 0.2306(3) 0.7539(3) 0.3174(2) 0.0613(13) Uani 1 1 d . . . . .
H53 H 0.19955 0.756208 0.364711 0.074 Uiso 1 1 calc R U . . .
C54 C 0.2622(4) 0.8112(3) 0.2728(3) 0.0636(13) Uani 1 1 d . . . . .
H54 H 0.25699 0.859832 0.28442 0.076 Uiso 1 1 calc R U . . .
C55 C 0.3026(3) 0.7854(3) 0.2086(2) 0.0599(12) Uani 1 1 d . . . . .
H55 H 0.329989 0.813222 0.168599 0.072 Uiso 1 1 calc R U . . .
C61A C -0.1454(7) 0.6472(4) 0.3244(5) 0.120(3) Uani 1 1 d . . . . .
H61A H -0.22584 0.658892 0.313642 0.144 Uiso 1 1 calc R U . . .
H61B H -0.150911 0.615345 0.366447 0.144 Uiso 1 1 calc R U . . .
C61B C -0.0747(10) 0.6082(4) 0.2720(5) 0.141(3) Uani 1 1 d . . . . .
H61C H -0.001552 0.585085 0.287751 0.169 Uiso 1 1 calc R U . . .
H61D H -0.116664 0.569104 0.262874 0.169 Uiso 1 1 calc R U . . .
C62A C 0.0256(10) 0.6088(4) 0.1592(4) 0.150(4) Uani 1 1 d . . . . .
H62A H -0.012513 0.567156 0.152137 0.18 Uiso 1 1 calc R U . . .
H62B H 0.10278 0.589362 0.172056 0.18 Uiso 1 1 calc R U . . .
C62B C 0.0462(7) 0.6495(4) 0.0971(4) 0.108(2) Uani 1 1 d . . . . .
H62C H 0.115461 0.623435 0.067693 0.129 Uiso 1 1 calc R U . . .
H62D H -0.022608 0.650258 0.074587 0.129 Uiso 1 1 calc R U . . .
C63A C 0.0769(7) 0.7575(5) 0.0394(3) 0.107(2) Uani 1 1 d . . . . .
H63A H 0.003783 0.760072 0.020467 0.128 Uiso 1 1 calc R U . . .
H63B H 0.142379 0.732583 0.00664 0.128 Uiso 1 1 calc R U . . .
C63B C 0.0994(6) 0.8299(5) 0.0438(3) 0.106(2) Uani 1 1 d . . . . .
H63C H 0.184354 0.827762 0.045102 0.128 Uiso 1 1 calc R U . . .
H63D H 0.084709 0.857741 0.001348 0.128 Uiso 1 1 calc R U . . .
C64A C 0.0596(7) 0.9355(4) 0.1029(3) 0.104(2) Uani 1 1 d . . . . .
H64A H 0.044489 0.965321 0.061524 0.125 Uiso 1 1 calc R U . . .
H64B H 0.144314 0.933105 0.104733 0.125 Uiso 1 1 calc R U . . .
C64B C -0.0092(6) 0.9713(3) 0.1618(4) 0.0959(18) Uani 1 1 d . . . . .
H64C H 0.024844 1.015206 0.166845 0.115 Uiso 1 1 calc R U . . .
H64D H -0.090536 0.986993 0.153358 0.115 Uiso 1 1 calc R U . . .
C65A C -0.0637(5) 0.9663(3) 0.2799(3) 0.0836(16) Uani 1 1 d . . . . .
H65A H -0.144989 0.989477 0.276719 0.1 Uiso 1 1 calc R U . . .
H65B H -0.016935 1.004979 0.283734 0.1 Uiso 1 1 calc R U . . .
C65B C -0.0676(7) 0.9193(4) 0.3401(4) 0.112(2) Uani 1 1 d . . . . .
H65C H 0.01377 0.906633 0.349274 0.134 Uiso 1 1 calc R U . . .
H65D H -0.114691 0.946732 0.378764 0.134 Uiso 1 1 calc R U . . .
C66A C -0.1308(7) 0.8145(4) 0.3976(3) 0.100(2) Uani 1 1 d . . . . .
H66A H -0.189278 0.841775 0.432398 0.12 Uiso 1 1 calc R U . . .
H66B H -0.056092 0.802852 0.415424 0.12 Uiso 1 1 calc R U . . .
C66B C -0.1713(7) 0.7491(4) 0.3902(4) 0.123(3) Uani 1 1 d . . . . .
H66C H -0.16928 0.718694 0.432824 0.148 Uiso 1 1 calc R U . . .
H66D H -0.254789 0.760173 0.384332 0.148 Uiso 1 1 calc R U . . .
C71A C 0.7104(12) 0.8089(6) 0.1466(5) 0.118(5) Uani 0.787(8) 1 d D U P C 1
H71A H 0.787227 0.790944 0.16053 0.141 Uiso 0.787(8) 1 calc R U P C 1
H71B H 0.720115 0.851871 0.115043 0.141 Uiso 0.787(8) 1 calc R U P C 1
C71B C 0.6732(8) 0.7516(6) 0.1115(4) 0.112(3) Uani 0.787(8) 1 d D U P C 1
H71C H 0.593457 0.767622 0.100737 0.134 Uiso 0.787(8) 1 calc R U P C 1
H71D H 0.729118 0.741016 0.06853 0.134 Uiso 0.787(8) 1 calc R U P C 1
C72A C 0.6385(9) 0.6337(6) 0.1264(4) 0.108(3) Uani 0.787(8) 1 d D U P C 1
H72A H 0.685097 0.627412 0.079979 0.13 Uiso 0.787(8) 1 calc R U P C 1
H72B H 0.553848 0.64473 0.12312 0.13 Uiso 0.787(8) 1 calc R U P C 1
C72B C 0.6596(8) 0.5671(6) 0.1698(4) 0.114(4) Uani 0.787(8) 1 d D U P C 1
H72C H 0.643147 0.525215 0.148052 0.137 Uiso 0.787(8) 1 calc R U P C 1
H72D H 0.743087 0.558117 0.175765 0.137 Uiso 0.787(8) 1 calc R U P C 1
C73A C 0.5998(8) 0.5156(4) 0.2767(5) 0.089(3) Uani 0.787(8) 1 d D U P C 1
H73A H 0.681083 0.507631 0.286505 0.106 Uiso 0.787(8) 1 calc R U P C 1
H73B H 0.587297 0.472253 0.2556 0.106 Uiso 0.787(8) 1 calc R U P C 1
C73B C 0.5125(8) 0.5272(4) 0.3414(5) 0.088(2) Uani 0.787(8) 1 d D U P C 1
H73C H 0.431476 0.537706 0.331425 0.105 Uiso 0.787(8) 1 calc R U P C 1
H73D H 0.517672 0.483092 0.371999 0.105 Uiso 0.787(8) 1 calc R U P C 1
C74A C 0.4564(8) 0.5998(6) 0.4344(4) 0.086(2) Uani 0.787(8) 1 d D U P C 1
H74A H 0.459858 0.556456 0.46605 0.104 Uiso 0.787(8) 1 calc R U P C 1
H74B H 0.375242 0.611099 0.424648 0.104 Uiso 0.787(8) 1 calc R U P C 1
C74B C 0.4851(9) 0.6622(6) 0.4670(4) 0.087(3) Uani 0.787(8) 1 d D U P C 1
H74C H 0.433055 0.668886 0.511931 0.104 Uiso 0.787(8) 1 calc R U P C 1
H74D H 0.56796 0.652421 0.474133 0.104 Uiso 0.787(8) 1 calc R U P C 1
C75A C 0.4782(7) 0.7886(6) 0.4548(4) 0.081(3) Uani 0.787(8) 1 d D U P C 1
H75A H 0.556759 0.784963 0.467741 0.097 Uiso 0.787(8) 1 calc R U P C 1
H75B H 0.417063 0.795766 0.496278 0.097 Uiso 0.787(8) 1 calc R U P C 1
C75B C 0.4617(9) 0.8503(5) 0.4040(6) 0.095(3) Uani 0.787(8) 1 d D U P C 1
H75C H 0.384765 0.851859 0.389493 0.114 Uiso 0.787(8) 1 calc R U P C 1
H75D H 0.461058 0.896196 0.4252 0.114 Uiso 0.787(8) 1 calc R U P C 1
C76A C 0.5496(11) 0.9013(5) 0.2968(6) 0.107(4) Uani 0.787(8) 1 d D U P C 1
H76A H 0.55655 0.946372 0.317223 0.128 Uiso 0.787(8) 1 calc R U P C 1
H76B H 0.472851 0.907881 0.281233 0.128 Uiso 0.787(8) 1 calc R U P C 1
C76B C 0.6475(10) 0.8868(5) 0.2378(6) 0.116(4) Uani 0.787(8) 1 d D U P C 1
H76C H 0.651363 0.93004 0.206151 0.139 Uiso 0.787(8) 1 calc R U P C 1
H76D H 0.723914 0.87433 0.253633 0.139 Uiso 0.787(8) 1 calc R U P C 1
C71C C 0.693(2) 0.859(2) 0.1820(13) 0.095(10) Uiso 0.213(8) 1 d D . P C 2
H71E H 0.768816 0.844883 0.198623 0.114 Uiso 0.213(8) 1 calc R U P C 2
H71F H 0.694675 0.907248 0.158709 0.114 Uiso 0.213(8) 1 calc R U P C 2
C71D C 0.686(4) 0.8066(14) 0.1315(17) 0.081(13) Uiso 0.213(8) 1 d D . P C 2
H71G H 0.61339 0.820601 0.112241 0.098 Uiso 0.213(8) 1 calc R U P C 2
H71H H 0.7551 0.805847 0.093792 0.098 Uiso 0.213(8) 1 calc R U P C 2
C72C C 0.666(4) 0.6858(15) 0.127(2) 0.094(14) Uiso 0.213(8) 1 d D . P C 2
H72E H 0.711439 0.691387 0.079746 0.113 Uiso 0.213(8) 1 calc R U P C 2
H72F H 0.581309 0.691982 0.123639 0.113 Uiso 0.213(8) 1 calc R U P C 2
C72D C 0.701(3) 0.6120(18) 0.1554(14) 0.094(10) Uiso 0.213(8) 1 d D . P C 2
H72G H 0.700086 0.574459 0.123724 0.113 Uiso 0.213(8) 1 calc R U P C 2
H72H H 0.780485 0.606635 0.16802 0.113 Uiso 0.213(8) 1 calc R U P C 2
C73C C 0.631(3) 0.5409(14) 0.2431(18) 0.089(12) Uiso 0.213(8) 1 d D . P C 2
H73E H 0.709712 0.531833 0.256212 0.106 Uiso 0.213(8) 1 calc R U P C 2
H73F H 0.627222 0.504462 0.210915 0.106 Uiso 0.213(8) 1 calc R U P C 2
C73D C 0.537(3) 0.536(2) 0.3048(16) 0.087(12) Uiso 0.213(8) 1 d D . P C 2
H73G H 0.457757 0.549973 0.292755 0.104 Uiso 0.213(8) 1 calc R U P C 2
H73H H 0.54218 0.485721 0.325048 0.104 Uiso 0.213(8) 1 calc R U P C 2
C74C C 0.474(4) 0.577(2) 0.4110(17) 0.082(12) Uiso 0.213(8) 1 d D . P C 2
H74E H 0.490864 0.528355 0.433983 0.099 Uiso 0.213(8) 1 calc R U P C 2
H74F H 0.393261 0.581566 0.400322 0.099 Uiso 0.213(8) 1 calc R U P C 2
C74D C 0.480(5) 0.6342(16) 0.457(2) 0.085(14) Uiso 0.213(8) 1 d D . P C 2
H74G H 0.418515 0.631968 0.4982 0.102 Uiso 0.213(8) 1 calc R U P C 2
H74H H 0.558054 0.625973 0.471238 0.102 Uiso 0.213(8) 1 calc R U P C 2
C75C C 0.471(4) 0.7542(15) 0.4686(18) 0.086(12) Uiso 0.213(8) 1 d D . P C 2
H75E H 0.55259 0.748628 0.478172 0.103 Uiso 0.213(8) 1 calc R U P C 2
H75F H 0.41656 0.747182 0.512071 0.103 Uiso 0.213(8) 1 calc R U P C 2
C75D C 0.440(3) 0.8276(17) 0.4372(16) 0.072(10) Uiso 0.213(8) 1 d D . P C 2
H75G H 0.360015 0.831865 0.425819 0.087 Uiso 0.213(8) 1 calc R U P C 2
H75H H 0.438007 0.864198 0.470365 0.087 Uiso 0.213(8) 1 calc R U P C 2
C76C C 0.4940(19) 0.9072(11) 0.3424(11) 0.059(6) Uiso 0.213(8) 1 d D . P C 2
H76E H 0.483118 0.947284 0.373134 0.071 Uiso 0.213(8) 1 calc R U P C 2
H76F H 0.419412 0.907872 0.325516 0.071 Uiso 0.213(8) 1 calc R U P C 2
C76D C 0.592(2) 0.9174(15) 0.2836(13) 0.062(8) Uiso 0.213(8) 1 d D . P C 2
H76G H 0.574681 0.965421 0.260181 0.074 Uiso 0.213(8) 1 calc R U P C 2
H76H H 0.666964 0.915026 0.30003 0.074 Uiso 0.213(8) 1 calc R U P C 2
K1 K 0.03710(7) 0.77967(5) 0.22630(4) 0.0452(2) Uani 1 1 d . . . . .
K2 K 0.50463(7) 0.72077(5) 0.28274(4) 0.0506(2) Uani 1 1 d . . . . .
O61 O -0.1111(3) 0.7109(2) 0.3386(2) 0.0858(11) Uani 1 1 d . . . . .
O62 O -0.0443(4) 0.6462(2) 0.2132(2) 0.0902(12) Uani 1 1 d . . . . .
O63 O 0.0649(4) 0.7166(3) 0.0985(2) 0.0983(13) Uani 1 1 d . . . . .
O64 O 0.0373(3) 0.8672(2) 0.09665(18) 0.0857(11) Uani 1 1 d . . . . .
O65 O -0.0152(3) 0.93123(19) 0.2208(2) 0.0826(10) Uani 1 1 d . . . . .
O66 O -0.1114(3) 0.8591(2) 0.33956(19) 0.0821(10) Uani 1 1 d . . . . .
O71 O 0.6243(4) 0.8282(3) 0.2045(3) 0.0861(18) Uani 0.787(8) 1 d D U P C 1
O72 O 0.6725(5) 0.6901(4) 0.1560(3) 0.089(2) Uani 0.787(8) 1 d D U P C 1
O73 O 0.5855(4) 0.5756(4) 0.2327(3) 0.0787(16) Uani 0.787(8) 1 d D U P C 1
O74 O 0.5373(6) 0.5857(4) 0.3733(4) 0.0696(17) Uani 0.787(8) 1 d D U P C 1
O75 O 0.4688(8) 0.7252(5) 0.4245(4) 0.071(2) Uani 0.787(8) 1 d D U P C 1
O76 O 0.5540(5) 0.8428(3) 0.3465(4) 0.0802(17) Uani 0.787(8) 1 d D U P C 1
O71' O 0.6004(16) 0.8629(11) 0.2383(9) 0.060(5) Uiso 0.213(8) 1 d D . P C 2
O72' O 0.6858(16) 0.7392(11) 0.1656(9) 0.071(6) Uiso 0.213(8) 1 d D . P C 2
O73' O 0.6121(17) 0.6101(12) 0.2126(10) 0.069(6) Uiso 0.213(8) 1 d D . P C 2
O74' O 0.556(3) 0.583(2) 0.3508(15) 0.085(11) Uiso 0.213(8) 1 d D . P C 2
O75' O 0.464(3) 0.7028(14) 0.4235(18) 0.059(8) Uiso 0.213(8) 1 d D . P C 2
O76' O 0.521(2) 0.8412(12) 0.3784(12) 0.062(6) Uiso 0.213(8) 1 d D . P C 2

loop_
_atom_site_aniso_label
_atom_site_aniso_U_11
_atom_site_aniso_U_22
_atom_site_aniso_U_33
_atom_site_aniso_U_23
_atom_site_aniso_U_13
_atom_site_aniso_U_12
C11 0.127(6) 0.118(6) 0.041(3) 0.010(3) -0.013(3) -0.024(5)
C12 0.117(5) 0.107(5) 0.044(3) 0.014(3) -0.032(3) -0.006(4)
C13 0.113(5) 0.178(8) 0.061(4) 0.005(5) -0.057(4) -0.030(6)
C14 0.183(8) 0.121(6) 0.050(3) -0.003(4) -0.056(5) -0.051(6)
C15 0.154(7) 0.120(6) 0.041(3) -0.013(3) -0.021(4) -0.003(5)
C21 0.055(2) 0.050(3) 0.060(3) -0.005(2) -0.005(2) -0.009(2)
C22 0.063(3) 0.059(3) 0.043(2) -0.002(2) -0.006(2) -0.023(2)
C23 0.042(2) 0.060(3) 0.052(2) 0.001(2) -0.0114(18) -0.0194(19)
C24 0.045(2) 0.062(3) 0.039(2) -0.0001(19) -0.0004(17) -0.0185(19)
C25 0.063(3) 0.059(3) 0.044(2) 0.007(2) -0.012(2) -0.016(2)
C26 0.079(4) 0.066(3) 0.106(4) -0.004(3) -0.008(3) 0.006(3)
C27 0.101(4) 0.094(4) 0.044(3) -0.011(3) 0.000(3) -0.035(3)
C28 0.059(3) 0.092(4) 0.080(3) 0.002(3) -0.034(3) -0.012(3)
C29 0.051(3) 0.091(4) 0.066(3) -0.009(3) 0.013(2) -0.024(2)
C30 0.109(4) 0.081(4) 0.059(3) 0.024(3) -0.024(3) -0.020(3)
C31 0.059(6) 0.049(6) 0.075(7) -0.006(6) -0.012(5) -0.021(5)
C32 0.080(7) 0.053(8) 0.048(4) -0.001(4) -0.016(4) 0.005(5)
C33 0.093(6) 0.025(8) 0.073(7) 0.001(6) -0.049(5) -0.003(5)
C34 0.046(4) 0.020(7) 0.095(6) -0.014(5) 0.004(4) 0.008(5)
C35 0.080(10) 0.061(8) 0.051(5) -0.015(5) -0.014(5) -0.005(7)
C36 0.090(7) 0.065(7) 0.215(16) 0.010(9) -0.071(9) -0.030(5)
C37 0.200(16) 0.099(10) 0.070(6) 0.015(7) 0.024(8) 0.013(10)
C38 0.18(2) 0.088(10) 0.195(17) -0.053(12) -0.149(17) 0.023(12)
C39 0.071(8) 0.083(10) 0.193(18) -0.003(10) 0.028(9) -0.011(6)
C40 0.218(18) 0.091(9) 0.063(6) -0.034(6) -0.027(8) 0.008(10)
C31' 0.054(11) 0.025(9) 0.093(13) -0.002(16) 0.016(11) -0.003(8)
C32' 0.074(11) 0.026(15) 0.062(9) 0.005(8) -0.030(7) 0.021(8)
C33' 0.039(7) 0.010(11) 0.076(9) -0.011(8) -0.001(7) 0.009(8)
C34' 0.054(11) 0.059(16) 0.055(8) -0.014(9) -0.004(7) 0.019(8)
C35' 0.048(12) 0.044(12) 0.108(14) -0.028(14) -0.027(10) 0.003(8)
C36' 0.128(17) 0.073(18) 0.17(2) 0.08(2) 0.07(2) 0.022(14)
C37' 0.13(2) 0.09(2) 0.081(11) -0.023(12) -0.073(14) 0.058(15)
C38' 0.025(8) 0.062(16) 0.23(4) 0.001(17) -0.007(11) 0.013(7)
C39' 0.16(2) 0.13(3) 0.055(8) -0.020(11) -0.001(10) 0.070(18)
C40' 0.15(2) 0.068(15) 0.27(4) -0.02(2) -0.14(3) -0.030(15)
C41 0.027(3) 0.091(6) 0.062(4) -0.003(4) -0.004(3) -0.009(4)
C42 0.026(5) 0.066(5) 0.071(5) -0.009(4) 0.007(3) -0.008(4)
C43 0.044(10) 0.098(7) 0.045(5) -0.009(6) 0.004(6) -0.011(7)
C44 0.044(8) 0.078(7) 0.079(9) -0.031(5) 0.023(7) -0.016(8)
C45 0.041(7) 0.072(7) 0.090(9) 0.002(5) 0.008(6) 0.008(7)
C46 0.043(4) 0.205(13) 0.086(6) -0.035(7) -0.015(4) -0.027(6)
C47 0.068(6) 0.065(5) 0.155(10) -0.010(5) 0.023(6) -0.018(4)
C48 0.081(7) 0.215(15) 0.046(5) 0.021(7) -0.002(4) -0.018(10)
C49 0.087(8) 0.160(12) 0.194(14) -0.126(12) 0.059(9) -0.058(8)
C50 0.066(7) 0.108(8) 0.191(13) 0.060(9) 0.010(7) 0.030(6)
C41' 0.032(8) 0.062(7) 0.077(11) 0.000(8) 0.002(8) -0.004(9)
C42' 0.044(13) 0.072(11) 0.070(11) -0.001(9) -0.020(10) 0.016(13)
C43' 0.027(10) 0.062(9) 0.123(14) -0.011(9) -0.005(10) -0.007(9)
C44' 0.022(10) 0.088(10) 0.088(13) 0.041(9) 0.011(9) -0.009(10)
C45' 0.027(8) 0.111(11) 0.051(9) 0.000(8) 0.009(7) -0.006(8)
C46' 0.068(11) 0.062(8) 0.17(2) -0.016(10) 0.006(12) -0.004(8)
C47' 0.044(9) 0.22(3) 0.086(11) 0.030(14) -0.028(8) 0.017(15)
C48' 0.078(14) 0.119(16) 0.22(3) -0.079(19) 0.041(15) -0.058(14)
C49' 0.077(15) 0.167(18) 0.20(3) 0.13(2) 0.043(17) 0.017(17)
C50' 0.066(11) 0.25(3) 0.076(11) -0.067(15) -0.004(9) 0.011(14)
N1 0.0357(16) 0.058(2) 0.0351(16) 0.0008(15) -0.0078(13) -0.0040(14)
N2 0.0409(18) 0.072(2) 0.051(2) -0.0023(18) -0.0150(15) -0.0148(16)
N3 0.0398(17) 0.062(2) 0.0489(19) 0.0045(17) -0.0114(15) -0.0011(15)
N4 0.0400(17) 0.063(2) 0.0389(17) -0.0040(16) -0.0033(14) -0.0071(15)
Ti1 0.0531(4) 0.0747(6) 0.0376(4) 0.0004(4) -0.0154(3) -0.0131(4)
Ti2 0.0343(3) 0.0541(4) 0.0380(4) 0.0009(3) -0.0069(3) -0.0066(3)
Ti3 0.0367(4) 0.0525(4) 0.0411(4) -0.0030(3) -0.0095(3) -0.0069(3)
Ti4 0.0298(3) 0.0690(5) 0.0509(4) 0.0062(4) -0.0069(3) -0.0071(3)
C51 0.038(2) 0.078(3) 0.054(3) -0.019(2) -0.0107(18) 0.001(2)
C52 0.040(2) 0.054(3) 0.071(3) 0.007(2) -0.018(2) -0.0088(19)
C53 0.032(2) 0.104(4) 0.047(2) -0.017(3) -0.0087(17) 0.000(2)
C54 0.042(2) 0.052(3) 0.104(4) -0.017(3) -0.027(2) -0.003(2)
C55 0.034(2) 0.081(4) 0.064(3) 0.013(3) -0.0137(19) -0.011(2)
C61A 0.136(6) 0.085(5) 0.144(7) 0.022(5) -0.011(5) -0.059(5)
C61B 0.217(10) 0.087(5) 0.135(7) 0.005(6) -0.038(7) -0.072(6)
C62A 0.264(12) 0.064(4) 0.118(6) -0.043(5) -0.021(7) -0.009(6)
C62B 0.114(5) 0.086(5) 0.124(6) -0.028(5) -0.037(5) 0.011(4)
C63A 0.117(5) 0.143(7) 0.049(3) -0.020(4) 0.003(3) -0.001(5)
C63B 0.102(5) 0.149(7) 0.065(4) -0.013(4) -0.006(3) -0.015(5)
C64A 0.122(5) 0.088(5) 0.097(5) 0.028(4) -0.003(4) -0.039(4)
C64B 0.097(4) 0.078(4) 0.109(5) 0.016(4) -0.014(4) -0.020(3)
C65A 0.088(4) 0.058(3) 0.101(4) -0.023(3) -0.002(3) -0.008(3)
C65B 0.128(6) 0.098(5) 0.107(5) -0.035(5) 0.009(4) -0.028(5)
C66A 0.125(5) 0.112(5) 0.051(3) -0.005(3) 0.012(3) -0.014(4)
C66B 0.129(6) 0.108(6) 0.101(5) 0.028(5) 0.030(5) 0.000(5)
C71A 0.098(8) 0.189(13) 0.062(6) 0.027(7) 0.006(6) -0.052(7)
C71B 0.106(6) 0.181(11) 0.048(4) 0.019(5) -0.006(4) -0.041(6)
C72A 0.110(7) 0.152(9) 0.057(4) -0.040(5) -0.013(4) 0.010(6)
C72B 0.093(6) 0.144(9) 0.104(7) -0.072(7) -0.014(5) 0.016(6)
C73A 0.091(6) 0.063(5) 0.124(8) -0.035(6) -0.046(6) 0.002(5)
C73B 0.094(6) 0.066(5) 0.114(7) 0.012(5) -0.047(6) -0.022(4)
C74A 0.096(6) 0.094(7) 0.067(5) 0.022(6) -0.011(5) -0.026(6)
C74B 0.081(5) 0.133(9) 0.046(4) 0.007(5) -0.009(4) -0.021(6)
C75A 0.069(5) 0.113(8) 0.064(5) -0.050(6) -0.018(4) 0.006(6)
C75B 0.081(6) 0.096(7) 0.117(8) -0.061(7) -0.034(6) 0.006(5)
C76A 0.117(9) 0.064(5) 0.158(11) 0.008(6) -0.069(8) -0.022(6)
C76B 0.122(8) 0.085(6) 0.165(11) 0.033(7) -0.070(8) -0.054(7)
K1 0.0362(4) 0.0500(5) 0.0502(5) -0.0072(4) -0.0100(4) -0.0034(4)
K2 0.0365(4) 0.0715(6) 0.0442(5) -0.0041(4) -0.0109(4) -0.0038(4)
O61 0.077(2) 0.097(3) 0.080(3) 0.004(2) 0.000(2) -0.023(2)
O62 0.091(3) 0.070(2) 0.122(3) 0.001(3) -0.048(3) -0.018(2)
O63 0.125(3) 0.094(3) 0.080(3) -0.036(2) -0.028(2) 0.000(3)
O64 0.085(3) 0.099(3) 0.065(2) 0.003(2) 0.0016(19) -0.014(2)
O65 0.091(3) 0.056(2) 0.094(3) -0.002(2) 0.001(2) -0.0147(18)
O66 0.087(3) 0.075(3) 0.077(2) -0.013(2) -0.0012(19) -0.003(2)
O71 0.069(3) 0.106(4) 0.092(4) 0.020(4) -0.030(3) -0.034(3)
O72 0.065(3) 0.144(7) 0.059(4) -0.007(4) -0.010(3) -0.012(3)
O73 0.074(3) 0.075(4) 0.090(4) -0.026(3) -0.031(3) 0.011(3)
O74 0.065(4) 0.077(4) 0.071(4) 0.011(3) -0.021(4) -0.019(3)
O75 0.069(3) 0.105(6) 0.044(3) -0.022(4) -0.015(2) -0.014(4)
O76 0.066(3) 0.079(4) 0.104(5) -0.024(3) -0.035(3) -0.001(3)

loop_
_atom_type_symbol
_atom_type_description
_atom_type_scat_dispersion_real
_atom_type_scat_dispersion_imag
_atom_type_scat_source
C C 0.0033 0.0016 'International Tables Vol C Tables 4.2.6.8 and 6.1.1.4'
H H 0 0 'International Tables Vol C Tables 4.2.6.8 and 6.1.1.4'
K K 0.2009 0.2494 'International Tables Vol C Tables 4.2.6.8 and 6.1.1.4'
N N 0.0061 0.0033 'International Tables Vol C Tables 4.2.6.8 and 6.1.1.4'
O O 0.0106 0.006 'International Tables Vol C Tables 4.2.6.8 and 6.1.1.4'
Ti Ti 0.2776 0.4457 'International Tables Vol C Tables 4.2.6.8 and 6.1.1.4'

loop_
_exptl_crystal_face_index_h
_exptl_crystal_face_index_k
_exptl_crystal_face_index_l
_exptl_crystal_face_perp_dist
-1 1 -9 0.112
-1 -13 0 0.159
1 19 -1 0.218
1 7 6 0.219
1 -3 10 0.183
-16 1 1 0.08
16 -1 -1 0.121

loop_
_geom_angle_atom_site_label_1
_geom_angle_atom_site_label_2
_geom_angle_atom_site_label_3
_geom_angle
_geom_angle_site_symmetry_1
_geom_angle_site_symmetry_3
_geom_angle_publ_flag
C15 C11 C12 108.3(7) . . ?
C15 C11 Ti1 73.9(3) . . ?
C12 C11 Ti1 72.7(3) . . ?
C15 C11 H11 125.8 . . ?
C12 C11 H11 125.8 . . ?
Ti1 C11 H11 119.4 . . ?
C11 C12 C13 108.2(7) . . ?
C11 C12 Ti1 74.6(3) . . ?
C13 C12 Ti1 72.9(3) . . ?
C11 C12 H12 125.9 . . ?
C13 C12 H12 125.9 . . ?
Ti1 C12 H12 118.5 . . ?
C12 C13 C14 107.4(7) . . ?
C12 C13 Ti1 73.9(3) . . ?
C14 C13 Ti1 74.0(3) . . ?
C12 C13 H13 126.3 . . ?
C14 C13 H13 126.3 . . ?
Ti1 C13 H13 117.8 . . ?
C15 C14 C13 107.3(7) . . ?
C15 C14 Ti1 74.4(3) . . ?
C13 C14 Ti1 72.5(3) . . ?
C15 C14 H14 126.4 . . ?
C13 C14 H14 126.4 . . ?
Ti1 C14 H14 118.7 . . ?
C11 C15 C14 108.8(7) . . ?
C11 C15 Ti1 73.7(3) . . ?
C14 C15 Ti1 72.9(3) . . ?
C11 C15 H15 125.6 . . ?
C14 C15 H15 125.6 . . ?
Ti1 C15 H15 119.6 . . ?
C25 C21 C22 106.8(4) . . ?
C25 C21 C26 125.4(4) . . ?
C22 C21 C26 127.7(4) . . ?
C25 C21 Ti2 72.0(2) . . ?
C22 C21 Ti2 71.9(2) . . ?
C26 C21 Ti2 122.5(3) . . ?
C23 C22 C21 108.4(4) . . ?
C23 C22 C27 125.7(4) . . ?
C21 C22 C27 126.0(4) . . ?
C23 C22 Ti2 72.1(2) . . ?
C21 C22 Ti2 74.1(2) . . ?
C27 C22 Ti2 120.7(3) . . ?
C24 C23 C22 108.2(4) . . ?
C24 C23 C28 126.2(4) . . ?
C22 C23 C28 125.6(4) . . ?
C24 C23 Ti2 73.4(2) . . ?
C22 C23 Ti2 73.7(2) . . ?
C28 C23 Ti2 118.9(3) . . ?
C23 C24 C25 108.1(4) . . ?
C23 C24 C29 126.3(4) . . ?
C25 C24 C29 125.5(4) . . ?
C23 C24 Ti2 72.7(2) . . ?
C25 C24 Ti2 73.5(2) . . ?
C29 C24 Ti2 118.1(3) . . ?
C24 C25 C21 108.5(4) . . ?
C24 C25 C30 126.6(4) . . ?
C21 C25 C30 124.9(4) . . ?
C24 C25 Ti2 72.4(2) . . ?
C21 C25 Ti2 74.1(3) . . ?
C30 C25 Ti2 119.6(3) . . ?
C21 C26 H26A 109.5 . . ?
C21 C26 H26B 109.5 . . ?
H26A C26 H26B 109.5 . . ?
C21 C26 H26C 109.5 . . ?
H26A C26 H26C 109.5 . . ?
H26B C26 H26C 109.5 . . ?
C22 C27 H27A 109.5 . . ?
C22 C27 H27B 109.5 . . ?
H27A C27 H27B 109.5 . . ?
C22 C27 H27C 109.5 . . ?
H27A C27 H27C 109.5 . . ?
H27B C27 H27C 109.5 . . ?
C23 C28 H28A 109.5 . . ?
C23 C28 H28B 109.5 . . ?
H28A C28 H28B 109.5 . . ?
C23 C28 H28C 109.5 . . ?
H28A C28 H28C 109.5 . . ?
H28B C28 H28C 109.5 . . ?
C24 C29 H29A 109.5 . . ?
C24 C29 H29B 109.5 . . ?
H29A C29 H29B 109.5 . . ?
C24 C29 H29C 109.5 . . ?
H29A C29 H29C 109.5 . . ?
H29B C29 H29C 109.5 . . ?
C25 C30 H30A 109.5 . . ?
C25 C30 H30B 109.5 . . ?
H30A C30 H30B 109.5 . . ?
C25 C30 H30C 109.5 . . ?
H30A C30 H30C 109.5 . . ?
H30B C30 H30C 109.5 . . ?
C35 C31 C32 106.7(11) . . ?
C35 C31 C36 123.8(12) . . ?
C32 C31 C36 129.5(12) . . ?
C35 C31 Ti3 71.7(9) . . ?
C32 C31 Ti3 73.0(11) . . ?
C36 C31 Ti3 122.0(11) . . ?
C33 C32 C31 108.5(13) . . ?
C33 C32 C37 126.9(14) . . ?
C31 C32 C37 124.6(14) . . ?
C33 C32 Ti3 69.0(12) . . ?
C31 C32 Ti3 73.5(10) . . ?
C37 C32 Ti3 122.7(15) . . ?
C32 C33 C34 109.1(15) . . ?
C32 C33 C38 122.0(17) . . ?
C34 C33 C38 124.9(18) . . ?
C32 C33 Ti3 77.5(13) . . ?
C34 C33 Ti3 79.4(12) . . ?
C38 C33 Ti3 128.2(15) . . ?
C33 C34 C35 105.2(16) . . ?
C33 C34 C39 125.8(14) . . ?
C35 C34 C39 127.1(16) . . ?
C33 C34 Ti3 67.1(11) . . ?
C35 C34 Ti3 69.9(10) . . ?
C39 C34 Ti3 115.0(12) . . ?
C31 C35 C34 109.0(12) . . ?
C31 C35 C40 125.0(13) . . ?
C34 C35 C40 126.0(14) . . ?
C31 C35 Ti3 75.0(10) . . ?
C34 C35 Ti3 76.2(8) . . ?
C40 C35 Ti3 118.4(11) . . ?
C31 C36 H36A 109.5 . . ?
C31 C36 H36B 109.5 . . ?
H36A C36 H36B 109.5 . . ?
C31 C36 H36C 109.5 . . ?
H36A C36 H36C 109.5 . . ?
H36B C36 H36C 109.5 . . ?
C32 C37 H37A 109.5 . . ?
C32 C37 H37B 109.5 . . ?
H37A C37 H37B 109.5 . . ?
C32 C37 H37C 109.5 . . ?
H37A C37 H37C 109.5 . . ?
H37B C37 H37C 109.5 . . ?
C33 C38 H38A 109.5 . . ?
C33 C38 H38B 109.5 . . ?
H38A C38 H38B 109.5 . . ?
C33 C38 H38C 109.5 . . ?
H38A C38 H38C 109.5 . . ?
H38B C38 H38C 109.5 . . ?
C34 C39 H39A 109.5 . . ?
C34 C39 H39B 109.5 . . ?
H39A C39 H39B 109.5 . . ?
C34 C39 H39C 109.5 . . ?
H39A C39 H39C 109.5 . . ?
H39B C39 H39C 109.5 . . ?
C35 C40 H40A 109.5 . . ?
C35 C40 H40B 109.5 . . ?
H40A C40 H40B 109.5 . . ?
C35 C40 H40C 109.5 . . ?
H40A C40 H40C 109.5 . . ?
H40B C40 H40C 109.5 . . ?
C35' C31' C32' 109(2) . . ?
C35' C31' C36' 136(3) . . ?
C32' C31' C36' 115(3) . . ?
C35' C31' Ti3 72.5(18) . . ?
C32' C31' Ti3 80.7(19) . . ?
C36' C31' Ti3 119(2) . . ?
C31' C32' C33' 100(3) . . ?
C31' C32' C37' 135(3) . . ?
C33' C32' C37' 117(3) . . ?
C31' C32' Ti3 65(2) . . ?
C33' C32' Ti3 60.4(18) . . ?
C37' C32' Ti3 111(3) . . ?
C34' C33' C32' 108(3) . . ?
C34' C33' C38' 122(3) . . ?
C32' C33' C38' 123(3) . . ?
C34' C33' Ti3 78.1(18) . . ?
C32' C33' Ti3 84(2) . . ?
C38' C33' Ti3 130.1(19) . . ?
C35' C34' C33' 109(3) . . ?
C35' C34' C39' 125(3) . . ?
C33' C34' C39' 125(3) . . ?
C35' C34' Ti3 72.4(17) . . ?
C33' C34' Ti3 67.8(16) . . ?
C39' C34' Ti3 117(2) . . ?
C34' C35' C31' 110(2) . . ?
C34' C35' C40' 127(3) . . ?
C31' C35' C40' 124(3) . . ?
C34' C35' Ti3 74.2(19) . . ?
C31' C35' Ti3 73.7(18) . . ?
C40' C35' Ti3 117.4(19) . . ?
C31' C36' H36D 109.5 . . ?
C31' C36' H36E 109.5 . . ?
H36D C36' H36E 109.5 . . ?
C31' C36' H36F 109.5 . . ?
H36D C36' H36F 109.5 . . ?
H36E C36' H36F 109.5 . . ?
C32' C37' H37D 109.5 . . ?
C32' C37' H37E 109.5 . . ?
H37D C37' H37E 109.5 . . ?
C32' C37' H37F 109.5 . . ?
H37D C37' H37F 109.5 . . ?
H37E C37' H37F 109.5 . . ?
C33' C38' H38D 109.5 . . ?
C33' C38' H38E 109.5 . . ?
H38D C38' H38E 109.5 . . ?
C33' C38' H38F 109.5 . . ?
H38D C38' H38F 109.5 . . ?
H38E C38' H38F 109.5 . . ?
C34' C39' H39D 109.5 . . ?
C34' C39' H39E 109.5 . . ?
H39D C39' H39E 109.5 . . ?
C34' C39' H39F 109.5 . . ?
H39D C39' H39F 109.5 . . ?
H39E C39' H39F 109.5 . . ?
C35' C40' H40D 109.5 . . ?
C35' C40' H40E 109.5 . . ?
H40D C40' H40E 109.5 . . ?
C35' C40' H40F 109.5 . . ?
H40D C40' H40F 109.5 . . ?
H40E C40' H40F 109.5 . . ?
C45 C41 C42 108.9(13) . . ?
C45 C41 C46 126.3(15) . . ?
C42 C41 C46 124.7(10) . . ?
C45 C41 Ti4 73.6(13) . . ?
C42 C41 Ti4 73.3(5) . . ?
C46 C41 Ti4 118.4(5) . . ?
C43 C42 C41 108.7(13) . . ?
C43 C42 C47 126.4(14) . . ?
C41 C42 C47 124.9(10) . . ?
C43 C42 Ti4 70.3(10) . . ?
C41 C42 Ti4 73.0(5) . . ?
C47 C42 Ti4 123.0(6) . . ?
C42 C43 C44 107.5(17) . . ?
C42 C43 C48 125.7(19) . . ?
C44 C43 C48 126.6(15) . . ?
C42 C43 Ti4 76.1(10) . . ?
C44 C43 Ti4 71.9(10) . . ?
C48 C43 Ti4 121.7(15) . . ?
C45 C44 C43 107.0(13) . . ?
C45 C44 C49 126.2(14) . . ?
C43 C44 C49 126.8(15) . . ?
C45 C44 Ti4 75.9(12) . . ?
C43 C44 Ti4 72.3(10) . . ?
C49 C44 Ti4 117.4(7) . . ?
C41 C45 C44 107.6(16) . . ?
C41 C45 C50 125.2(19) . . ?
C44 C45 C50 126.7(16) . . ?
C41 C45 Ti4 73.0(12) . . ?
C44 C45 Ti4 69.5(12) . . ?
C50 C45 Ti4 116.4(16) . . ?
C41 C46 H46A 109.5 . . ?
C41 C46 H46B 109.5 . . ?
H46A C46 H46B 109.5 . . ?
C41 C46 H46C 109.5 . . ?
H46A C46 H46C 109.5 . . ?
H46B C46 H46C 109.5 . . ?
C42 C47 H47A 109.5 . . ?
C42 C47 H47B 109.5 . . ?
H47A C47 H47B 109.5 . . ?
C42 C47 H47C 109.5 . . ?
H47A C47 H47C 109.5 . . ?
H47B C47 H47C 109.5 . . ?
C43 C48 H48A 109.5 . . ?
C43 C48 H48B 109.5 . . ?
H48A C48 H48B 109.5 . . ?
C43 C48 H48C 109.5 . . ?
H48A C48 H48C 109.5 . . ?
H48B C48 H48C 109.5 . . ?
C44 C49 H49A 109.5 . . ?
C44 C49 H49B 109.5 . . ?
H49A C49 H49B 109.5 . . ?
C44 C49 H49C 109.5 . . ?
H49A C49 H49C 109.5 . . ?
H49B C49 H49C 109.5 . . ?
C45 C50 H50A 109.5 . . ?
C45 C50 H50B 109.5 . . ?
H50A C50 H50B 109.5 . . ?
C45 C50 H50C 109.5 . . ?
H50A C50 H50C 109.5 . . ?
H50B C50 H50C 109.5 . . ?
C42' C41' C45' 112(3) . . ?
C42' C41' C46' 123(3) . . ?
C45' C41' C46' 125(2) . . ?
C42' C41' Ti4 68(3) . . ?
C45' C41' Ti4 74.1(17) . . ?
C46' C41' Ti4 124.0(17) . . ?
C41' C42' C47' 128(3) . . ?
C41' C42' C43' 103(3) . . ?
C47' C42' C43' 127(3) . . ?
C41' C42' Ti4 80(2) . . ?
C47' C42' Ti4 121(3) . . ?
C43' C42' Ti4 74(2) . . ?
C44' C43' C48' 126(3) . . ?
C44' C43' C42' 106(3) . . ?
C48' C43' C42' 127(3) . . ?
C44' C43' Ti4 75(2) . . ?
C48' C43' Ti4 113.5(16) . . ?
C42' C43' Ti4 69(2) . . ?
C45' C44' C43' 110(3) . . ?
C45' C44' C49' 129(5) . . ?
C43' C44' C49' 121(4) . . ?
C45' C44' Ti4 76(2) . . ?
C43' C44' Ti4 71(2) . . ?
C49' C44' Ti4 113(3) . . ?
C44' C45' C41' 109(3) . . ?
C44' C45' C50' 127(3) . . ?
C41' C45' C50' 124(2) . . ?
C44' C45' Ti4 73(3) . . ?
C41' C45' Ti4 73.5(17) . . ?
C50' C45' Ti4 121.7(14) . . ?
C41' C46' H46D 109.5 . . ?
C41' C46' H46E 109.5 . . ?
H46D C46' H46E 109.5 . . ?
C41' C46' H46F 109.5 . . ?
H46D C46' H46F 109.5 . . ?
H46E C46' H46F 109.5 . . ?
C42' C47' H47D 109.5 . . ?
C42' C47' H47E 109.5 . . ?
H47D C47' H47E 109.5 . . ?
C42' C47' H47F 109.5 . . ?
H47D C47' H47F 109.5 . . ?
H47E C47' H47F 109.5 . . ?
C43' C48' H48D 109.5 . . ?
C43' C48' H48E 109.5 . . ?
H48D C48' H48E 109.5 . . ?
C43' C48' H48F 109.5 . . ?
H48D C48' H48F 109.5 . . ?
H48E C48' H48F 109.5 . . ?
C44' C49' H49D 109.5 . . ?
C44' C49' H49E 109.5 . . ?
H49D C49' H49E 109.5 . . ?
C44' C49' H49F 109.5 . . ?
H49D C49' H49F 109.5 . . ?
H49E C49' H49F 109.5 . . ?
C45' C50' H50D 109.5 . . ?
C45' C50' H50E 109.5 . . ?
H50D C50' H50E 109.5 . . ?
C45' C50' H50F 109.5 . . ?
H50D C50' H50F 109.5 . . ?
H50E C50' H50F 109.5 . . ?
Ti3 N1 Ti2 91.73(13) . . ?
Ti3 N1 Ti4 91.32(13) . . ?
Ti2 N1 Ti4 90.71(13) . . ?
Ti1 N2 Ti4 91.36(16) . . ?
Ti1 N2 Ti3 91.30(14) . . ?
Ti4 N2 Ti3 91.14(14) . . ?
Ti1 N3 Ti4 91.66(16) . . ?
Ti1 N3 Ti2 91.67(14) . . ?
Ti4 N3 Ti2 91.12(14) . . ?
Ti1 N4 Ti3 91.71(14) . . ?
Ti1 N4 Ti2 91.57(14) . . ?
Ti3 N4 Ti2 91.60(13) . . ?
N3 Ti1 N4 88.73(14) . . ?
N3 Ti1 N2 88.69(15) . . ?
N4 Ti1 N2 88.69(14) . . ?
N3 Ti1 C13 110.0(3) . . ?
N4 Ti1 C13 154.9(2) . . ?
N2 Ti1 C13 107.6(2) . . ?
N3 Ti1 C12 97.70(19) . . ?
N4 Ti1 C12 130.9(2) . . ?
N2 Ti1 C12 139.8(2) . . ?
C13 Ti1 C12 33.2(2) . . ?
N3 Ti1 C14 143.2(3) . . ?
N4 Ti1 C14 127.3(3) . . ?
N2 Ti1 C14 98.3(2) . . ?
C13 Ti1 C14 33.6(2) . . ?
C12 Ti1 C14 54.9(2) . . ?
N3 Ti1 C11 117.1(2) . . ?
N4 Ti1 C11 102.5(2) . . ?
N2 Ti1 C11 151.7(2) . . ?
C13 Ti1 C11 54.6(3) . . ?
C12 Ti1 C11 32.7(2) . . ?
C14 Ti1 C11 54.3(2) . . ?
N3 Ti1 C15 149.2(2) . . ?
N4 Ti1 C15 100.8(2) . . ?
N2 Ti1 C15 120.4(2) . . ?
C13 Ti1 C15 54.7(3) . . ?
C12 Ti1 C15 54.1(2) . . ?
C14 Ti1 C15 32.7(2) . . ?
C11 Ti1 C15 32.4(2) . . ?
N3 Ti1 Ti4 44.29(10) . . ?
N4 Ti1 Ti4 88.87(9) . . ?
N2 Ti1 Ti4 44.40(11) . . ?
C13 Ti1 Ti4 116.1(2) . . ?
C12 Ti1 Ti4 128.27(17) . . ?
C14 Ti1 Ti4 130.8(2) . . ?
C11 Ti1 Ti4 158.67(19) . . ?
C15 Ti1 Ti4 162.4(2) . . ?
N3 Ti1 Ti3 89.21(10) . . ?
N4 Ti1 Ti3 44.24(10) . . ?
N2 Ti1 Ti3 44.46(9) . . ?
C13 Ti1 Ti3 147.1(2) . . ?
C12 Ti1 Ti3 171.72(17) . . ?
C14 Ti1 Ti3 120.7(2) . . ?
C11 Ti1 Ti3 139.31(19) . . ?
C15 Ti1 Ti3 118.03(19) . . ?
Ti4 Ti1 Ti3 60.01(3) . . ?
N3 Ti1 Ti2 44.32(9) . . ?
N4 Ti1 Ti2 44.43(10) . . ?
N2 Ti1 Ti2 89.20(10) . . ?
C13 Ti1 Ti2 150.2(3) . . ?
C12 Ti1 Ti2 122.54(18) . . ?
C14 Ti1 Ti2 169.0(3) . . ?
C11 Ti1 Ti2 117.00(18) . . ?
C15 Ti1 Ti2 136.4(2) . . ?
Ti4 Ti1 Ti2 59.86(3) . . ?
Ti3 Ti1 Ti2 60.17(3) . . ?
N3 Ti2 N4 87.99(14) . . ?
N3 Ti2 N1 89.05(13) . . ?
N4 Ti2 N1 88.02(14) . . ?
N3 Ti2 C23 154.78(15) . . ?
N4 Ti2 C23 107.55(14) . . ?
N1 Ti2 C23 110.71(13) . . ?
N3 Ti2 C24 129.06(14) . . ?
N4 Ti2 C24 92.16(14) . . ?
N1 Ti2 C24 141.87(13) . . ?
C23 Ti2 C24 33.87(13) . . ?
N3 Ti2 C22 127.87(16) . . ?
N4 Ti2 C22 141.71(14) . . ?
N1 Ti2 C22 103.59(14) . . ?
C23 Ti2 C22 34.19(14) . . ?
C24 Ti2 C22 56.40(14) . . ?
N3 Ti2 C25 99.83(15) . . ?
N4 Ti2 C25 110.81(14) . . ?
N1 Ti2 C25 159.27(14) . . ?
C23 Ti2 C25 56.45(14) . . ?
C24 Ti2 C25 34.09(14) . . ?
C22 Ti2 C25 56.27(14) . . ?
N3 Ti2 C21 99.20(15) . . ?
N4 Ti2 C21 144.63(14) . . ?
N1 Ti2 C21 126.41(14) . . ?
C23 Ti2 C21 56.68(15) . . ?
C24 Ti2 C21 56.57(14) . . ?
C22 Ti2 C21 33.97(15) . . ?
C25 Ti2 C21 33.91(14) . . ?
N3 Ti2 Ti4 44.41(10) . . ?
N4 Ti2 Ti4 88.72(10) . . ?
N1 Ti2 Ti4 44.69(9) . . ?
C23 Ti2 Ti4 151.20(10) . . ?
C24 Ti2 Ti4 173.39(10) . . ?
C22 Ti2 Ti4 125.16(10) . . ?
C25 Ti2 Ti4 139.97(11) . . ?
C21 Ti2 Ti4 120.43(10) . . ?
N3 Ti2 Ti1 44.01(10) . . ?
N4 Ti2 Ti1 44.00(9) . . ?
N1 Ti2 Ti1 88.99(9) . . ?
C23 Ti2 Ti1 146.33(10) . . ?
C24 Ti2 Ti1 116.76(10) . . ?
C22 Ti2 Ti1 165.58(11) . . ?
C25 Ti2 Ti1 110.43(10) . . ?
C21 Ti2 Ti1 131.89(11) . . ?
Ti4 Ti2 Ti1 60.04(3) . . ?
N3 Ti2 Ti3 88.76(11) . . ?
N4 Ti2 Ti3 44.09(10) . . ?
N1 Ti2 Ti3 43.94(9) . . ?
C23 Ti2 Ti3 116.29(11) . . ?
C24 Ti2 Ti3 124.40(11) . . ?
C22 Ti2 Ti3 134.45(11) . . ?
C25 Ti2 Ti3 153.59(11) . . ?
C21 Ti2 Ti3 167.82(11) . . ?
Ti4 Ti2 Ti3 59.97(3) . . ?
Ti1 Ti2 Ti3 59.88(3) . . ?
N1 Ti3 N4 88.62(14) . . ?
N1 Ti3 N2 88.96(14) . . ?
N4 Ti3 N2 88.26(14) . . ?
N1 Ti3 C33' 126.9(7) . . ?
N4 Ti3 C33' 93.2(8) . . ?
N2 Ti3 C33' 144.1(7) . . ?
N1 Ti3 C35' 148.7(10) . . ?
N4 Ti3 C35' 122.7(10) . . ?
N2 Ti3 C35' 92.3(6) . . ?
C33' Ti3 C35' 57.2(9) . . ?
N1 Ti3 C31' 116.9(9) . . ?
N4 Ti3 C31' 149.4(7) . . ?
N2 Ti3 C31' 107.6(8) . . ?
C33' Ti3 C31' 58.6(11) . . ?
C35' Ti3 C31' 33.8(9) . . ?
N1 Ti3 C33 107.0(5) . . ?
N4 Ti3 C33 118.4(4) . . ?
N2 Ti3 C33 148.5(4) . . ?
N1 Ti3 C34' 160.8(8) . . ?
N4 Ti3 C34' 94.1(8) . . ?
N2 Ti3 C34' 110.1(8) . . ?
C33' Ti3 C34' 34.0(9) . . ?
C35' Ti3 C34' 33.3(8) . . ?
C31' Ti3 C34' 56.2(9) . . ?
N1 Ti3 C35 162.4(4) . . ?
N4 Ti3 C35 104.5(4) . . ?
N2 Ti3 C35 102.8(4) . . ?
C33 Ti3 C35 56.6(6) . . ?
N1 Ti3 C32 108.0(4) . . ?
N4 Ti3 C32 150.0(5) . . ?
N2 Ti3 C32 116.1(4) . . ?
C33 Ti3 C32 33.5(5) . . ?
C35 Ti3 C32 55.2(5) . . ?
N1 Ti3 C31 134.7(4) . . ?
N4 Ti3 C31 136.7(4) . . ?
N2 Ti3 C31 92.9(4) . . ?
C33 Ti3 C31 56.4(5) . . ?
C35 Ti3 C31 33.3(4) . . ?
C32 Ti3 C31 33.5(4) . . ?
N1 Ti3 C34 134.7(4) . . ?
N4 Ti3 C34 95.9(4) . . ?
N2 Ti3 C34 136.1(4) . . ?
C33 Ti3 C34 33.5(6) . . ?
C35 Ti3 C34 33.9(4) . . ?
C32 Ti3 C34 54.7(6) . . ?
C31 Ti3 C34 55.5(5) . . ?
N3 Ti4 N2 88.28(15) . . ?
N3 Ti4 N1 89.03(13) . . ?
N2 Ti4 N1 88.55(13) . . ?
N3 Ti4 C44 110.7(3) . . ?
N2 Ti4 C44 151.5(3) . . ?
N1 Ti4 C44 112.0(4) . . ?
N3 Ti4 C43 146.5(6) . . ?
N2 Ti4 C43 122.6(5) . . ?
N1 Ti4 C43 103.2(6) . . ?
C44 Ti4 C43 35.8(7) . . ?
N3 Ti4 C42' 96.8(13) . . ?
N2 Ti4 C42' 118.9(8) . . ?
N1 Ti4 C42' 152.0(9) . . ?
N3 Ti4 C41 111.5(3) . . ?
N2 Ti4 C41 97.1(3) . . ?
N1 Ti4 C41 158.8(3) . . ?
C44 Ti4 C41 56.8(4) . . ?
C43 Ti4 C41 56.6(6) . . ?
N3 Ti4 C42 145.2(3) . . ?
N2 Ti4 C42 95.2(3) . . ?
N1 Ti4 C42 125.6(3) . . ?
C44 Ti4 C42 57.0(4) . . ?
C43 Ti4 C42 33.6(6) . . ?
C41 Ti4 C42 33.7(3) . . ?
N3 Ti4 C45 94.8(6) . . ?
N2 Ti4 C45 126.7(5) . . ?
N1 Ti4 C45 144.6(5) . . ?
C44 Ti4 C45 34.5(6) . . ?
C43 Ti4 C45 57.6(9) . . ?
C41 Ti4 C45 33.4(5) . . ?
C42 Ti4 C45 55.9(6) . . ?
N3 Ti4 C43' 131.2(7) . . ?
N2 Ti4 C43' 102.2(6) . . ?
N1 Ti4 C43' 138.0(8) . . ?
C42' Ti4 C43' 36.5(13) . . ?
N3 Ti4 C44' 149.0(11) . . ?
N2 Ti4 C44' 118.5(12) . . ?
N1 Ti4 C44' 105.7(13) . . ?
C42' Ti4 C44' 57.8(17) . . ?
C43' Ti4 C44' 33.9(15) . . ?
N3 Ti4 C41' 96.6(5) . . ?
N2 Ti4 C41' 151.1(6) . . ?
N1 Ti4 C41' 119.9(6) . . ?
C42' Ti4 C41' 32.3(10) . . ?
C43' Ti4 C41' 53.9(8) . . ?
C44' Ti4 C41' 52.5(13) . . ?
C55 C51 C52 108.3(4) . . ?
C55 C51 K2 77.2(2) . . ?
C52 C51 K2 77.7(2) . . ?
C55 C51 K1 77.4(2) . . ?
C52 C51 K1 78.7(2) . . ?
K2 C51 K1 137.57(16) . . ?
C55 C51 H51 125.9 . . ?
C52 C51 H51 125.9 . . ?
K2 C51 H51 111.7 . . ?
K1 C51 H51 110.7 . . ?
C51 C52 C53 107.8(4) . . ?
C51 C52 K2 76.1(2) . . ?
C53 C52 K2 78.4(2) . . ?
C51 C52 K1 75.2(2) . . ?
C53 C52 K1 77.9(2) . . ?
K2 C52 K1 134.62(16) . . ?
C51 C52 H52 126.1 . . ?
C53 C52 H52 126.1 . . ?
K2 C52 H52 112 . . ?
K1 C52 H52 113.3 . . ?
C54 C53 C52 107.3(4) . . ?
C54 C53 K2 76.3(2) . . ?
C52 C53 K2 75.6(2) . . ?
C54 C53 K1 76.3(2) . . ?
C52 C53 K1 76.3(2) . . ?
K2 C53 K1 132.25(15) . . ?
C54 C53 H53 126.3 . . ?
C52 C53 H53 126.3 . . ?
K2 C53 H53 114.1 . . ?
K1 C53 H53 113.6 . . ?
C55 C54 C53 108.3(4) . . ?
C55 C54 K2 75.7(2) . . ?
C53 C54 K2 77.8(2) . . ?
C55 C54 K1 75.6(2) . . ?
C53 C54 K1 77.9(2) . . ?
K2 C54 K1 133.83(16) . . ?
C55 C54 H54 125.9 . . ?
C53 C54 H54 125.9 . . ?
K2 C54 H54 113 . . ?
K1 C54 H54 113 . . ?
C51 C55 C54 108.3(4) . . ?
C51 C55 K2 76.8(2) . . ?
C54 C55 K2 78.3(2) . . ?
C51 C55 K1 76.7(2) . . ?
C54 C55 K1 78.5(2) . . ?
K2 C55 K1 136.92(17) . . ?
C51 C55 H55 125.9 . . ?
C54 C55 H55 125.9 . . ?
K2 C55 H55 111.6 . . ?
K1 C55 H55 111.5 . . ?
O61 C61A C61B 117.7(6) . . ?
O61 C61A H61A 107.9 . . ?
C61B C61A H61A 107.9 . . ?
O61 C61A H61B 107.9 . . ?
C61B C61A H61B 107.9 . . ?
H61A C61A H61B 107.2 . . ?
O62 C61B C61A 115.8(7) . . ?
O62 C61B H61C 108.3 . . ?
C61A C61B H61C 108.3 . . ?
O62 C61B H61D 108.3 . . ?
C61A C61B H61D 108.3 . . ?
H61C C61B H61D 107.4 . . ?
O62 C62A C62B 115.4(6) . . ?
O62 C62A H62A 108.4 . . ?
C62B C62A H62A 108.4 . . ?
O62 C62A H62B 108.4 . . ?
C62B C62A H62B 108.4 . . ?
H62A C62A H62B 107.5 . . ?
O63 C62B C62A 118.1(6) . . ?
O63 C62B H62C 107.8 . . ?
C62A C62B H62C 107.8 . . ?
O63 C62B H62D 107.8 . . ?
C62A C62B H62D 107.8 . . ?
H62C C62B H62D 107.1 . . ?
O63 C63A C63B 116.0(6) . . ?
O63 C63A H63A 108.3 . . ?
C63B C63A H63A 108.3 . . ?
O63 C63A H63B 108.3 . . ?
C63B C63A H63B 108.3 . . ?
H63A C63A H63B 107.4 . . ?
O64 C63B C63A 117.6(6) . . ?
O64 C63B H63C 107.9 . . ?
C63A C63B H63C 107.9 . . ?
O64 C63B H63D 107.9 . . ?
C63A C63B H63D 107.9 . . ?
H63C C63B H63D 107.2 . . ?
O64 C64A C64B 115.1(5) . . ?
O64 C64A H64A 108.5 . . ?
C64B C64A H64A 108.5 . . ?
O64 C64A H64B 108.5 . . ?
C64B C64A H64B 108.5 . . ?
H64A C64A H64B 107.5 . . ?
O65 C64B C64A 115.3(5) . . ?
O65 C64B H64C 108.5 . . ?
C64A C64B H64C 108.5 . . ?
O65 C64B H64D 108.5 . . ?
C64A C64B H64D 108.5 . . ?
H64C C64B H64D 107.5 . . ?
O65 C65A C65B 113.4(5) . . ?
O65 C65A H65A 108.9 . . ?
C65B C65A H65A 108.9 . . ?
O65 C65A H65B 108.9 . . ?
C65B C65A H65B 108.9 . . ?
H65A C65A H65B 107.7 . . ?
O66 C65B C65A 117.0(6) . . ?
O66 C65B K1 52.9(3) . . ?
C65A C65B K1 85.0(3) . . ?
O66 C65B H65C 108 . . ?
C65A C65B H65C 108 . . ?
K1 C65B H65C 80.7 . . ?
O66 C65B H65D 108 . . ?
C65A C65B H65D 108 . . ?
K1 C65B H65D 160.9 . . ?
H65C C65B H65D 107.3 . . ?
O66 C66A C66B 116.1(6) . . ?
O66 C66A H66A 108.3 . . ?
C66B C66A H66A 108.3 . . ?
O66 C66A H66B 108.3 . . ?
C66B C66A H66B 108.3 . . ?
H66A C66A H66B 107.4 . . ?
O61 C66B C66A 115.5(6) . . ?
O61 C66B H66C 108.4 . . ?
C66A C66B H66C 108.4 . . ?
O61 C66B H66D 108.4 . . ?
C66A C66B H66D 108.4 . . ?
H66C C66B H66D 107.5 . . ?
O71 C71A C71B 109.7(8) . . ?
O71 C71A H71A 109.7 . . ?
C71B C71A H71A 109.7 . . ?
O71 C71A H71B 109.7 . . ?
C71B C71A H71B 109.7 . . ?
H71A C71A H71B 108.2 . . ?
O72 C71B C71A 107.0(7) . . ?
O72 C71B H71C 110.3 . . ?
C71A C71B H71C 110.3 . . ?
O72 C71B H71D 110.3 . . ?
C71A C71B H71D 110.3 . . ?
H71C C71B H71D 108.6 . . ?
O72 C72A C72B 108.0(7) . . ?
O72 C72A H72A 110.1 . . ?
C72B C72A H72A 110.1 . . ?
O72 C72A H72B 110.1 . . ?
C72B C72A H72B 110.1 . . ?
H72A C72A H72B 108.4 . . ?
O73 C72B C72A 108.5(7) . . ?
O73 C72B H72C 110 . . ?
C72A C72B H72C 110 . . ?
O73 C72B H72D 110 . . ?
C72A C72B H72D 110 . . ?
H72C C72B H72D 108.4 . . ?
O73 C73A C73B 109.1(6) . . ?
O73 C73A H73A 109.9 . . ?
C73B C73A H73A 109.9 . . ?
O73 C73A H73B 109.9 . . ?
C73B C73A H73B 109.9 . . ?
H73A C73A H73B 108.3 . . ?
O74 C73B C73A 109.0(7) . . ?
O74 C73B H73C 109.9 . . ?
C73A C73B H73C 109.9 . . ?
O74 C73B H73D 109.9 . . ?
C73A C73B H73D 109.9 . . ?
H73C C73B H73D 108.3 . . ?
O74 C74A C74B 110.2(6) . . ?
O74 C74A H74A 109.6 . . ?
C74B C74A H74A 109.6 . . ?
O74 C74A H74B 109.6 . . ?
C74B C74A H74B 109.6 . . ?
H74A C74A H74B 108.1 . . ?
O75 C74B C74A 109.2(7) . . ?
O75 C74B H74C 109.8 . . ?
C74A C74B H74C 109.8 . . ?
O75 C74B H74D 109.8 . . ?
C74A C74B H74D 109.8 . . ?
H74C C74B H74D 108.3 . . ?
O75 C75A C75B 107.7(6) . . ?
O75 C75A H75A 110.2 . . ?
C75B C75A H75A 110.2 . . ?
O75 C75A H75B 110.2 . . ?
C75B C75A H75B 110.2 . . ?
H75A C75A H75B 108.5 . . ?
O76 C75B C75A 110.3(7) . . ?
O76 C75B K2 54.0(3) . . ?
C75A C75B K2 86.5(4) . . ?
O76 C75B H75C 109.6 . . ?
C75A C75B H75C 109.6 . . ?
K2 C75B H75C 73.7 . . ?
O76 C75B H75D 109.6 . . ?
C75A C75B H75D 109.6 . . ?
K2 C75B H75D 161.2 . . ?
H75C C75B H75D 108.1 . . ?
O76 C76A C76B 110.1(8) . . ?
O76 C76A H76A 109.6 . . ?
C76B C76A H76A 109.6 . . ?
O76 C76A H76B 109.6 . . ?
C76B C76A H76B 109.6 . . ?
H76A C76A H76B 108.2 . . ?
O71 C76B C76A 107.5(9) . . ?
O71 C76B H76C 110.2 . . ?
C76A C76B H76C 110.2 . . ?
O71 C76B H76D 110.2 . . ?
C76A C76B H76D 110.2 . . ?
H76C C76B H76D 108.5 . . ?
O71' C71C C71D 115(3) . . ?
O71' C71C H71E 108.6 . . ?
C71D C71C H71E 108.6 . . ?
O71' C71C H71F 108.6 . . ?
C71D C71C H71F 108.6 . . ?
H71E C71C H71F 107.6 . . ?
O72' C71D C71C 107(3) . . ?
O72' C71D H71G 110.3 . . ?
C71C C71D H71G 110.3 . . ?
O72' C71D H71H 110.3 . . ?
C71C C71D H71H 110.3 . . ?
H71G C71D H71H 108.6 . . ?
O72' C72C C72D 112(3) . . ?
O72' C72C K2 57.1(19) . . ?
C72D C72C K2 87(2) . . ?
O72' C72C H72E 109.2 . . ?
C72D C72C H72E 109.2 . . ?
K2 C72C H72E 162.9 . . ?
O72' C72C H72F 109.2 . . ?
C72D C72C H72F 109.2 . . ?
K2 C72C H72F 71.2 . . ?
H72E C72C H72F 107.9 . . ?
O73' C72D C72C 100(3) . . ?
O73' C72D H72G 111.8 . . ?
C72C C72D H72G 111.8 . . ?
O73' C72D H72H 111.8 . . ?
C72C C72D H72H 111.8 . . ?
H72G C72D H72H 109.6 . . ?
O73' C73C C73D 108(2) . . ?
O73' C73C H73E 110.1 . . ?
C73D C73C H73E 110.1 . . ?
O73' C73C H73F 110.1 . . ?
C73D C73C H73F 110.1 . . ?
H73E C73C H73F 108.4 . . ?
O74' C73D C73C 106(3) . . ?
O74' C73D K2 54(2) . . ?
C73C C73D K2 82.2(18) . . ?
O74' C73D H73G 110.4 . . ?
C73C C73D H73G 110.4 . . ?
K2 C73D H73G 75 . . ?
O74' C73D H73H 110.4 . . ?
C73C C73D H73H 110.4 . . ?
K2 C73D H73H 163.5 . . ?
H73G C73D H73H 108.6 . . ?
O74' C74C C74D 109(3) . . ?
O74' C74C H74E 109.9 . . ?
C74D C74C H74E 109.9 . . ?
O74' C74C H74F 109.9 . . ?
C74D C74C H74F 109.9 . . ?
H74E C74C H74F 108.3 . . ?
O75' C74D C74C 111(3) . . ?
O75' C74D H74G 109.5 . . ?
C74C C74D H74G 109.5 . . ?
O75' C74D H74H 109.5 . . ?
C74C C74D H74H 109.5 . . ?
H74G C74D H74H 108.1 . . ?
O75' C75C C75D 109(3) . . ?
O75' C75C H75E 109.9 . . ?
C75D C75C H75E 109.9 . . ?
O75' C75C H75F 109.9 . . ?
C75D C75C H75F 109.9 . . ?
H75E C75C H75F 108.3 . . ?
O76' C75D C75C 111(3) . . ?
O76' C75D H75G 109.4 . . ?
C75C C75D H75G 109.4 . . ?
O76' C75D H75H 109.4 . . ?
C75C C75D H75H 109.4 . . ?
H75G C75D H75H 108 . . ?
O76' C76C C76D 110(2) . . ?
O76' C76C H76E 109.6 . . ?
C76D C76C H76E 109.6 . . ?
O76' C76C H76F 109.6 . . ?
C76D C76C H76F 109.6 . . ?
H76E C76C H76F 108.1 . . ?
O71' C76D C76C 108.8(18) . . ?
O71' C76D H76G 109.9 . . ?
C76C C76D H76G 109.9 . . ?
O71' C76D H76H 109.9 . . ?
C76C C76D H76H 109.9 . . ?
H76G C76D H76H 108.3 . . ?
O65 K1 O63 114.50(13) . . ?
O65 K1 O62 146.23(12) . . ?
O63 K1 O62 57.51(15) . . ?
O65 K1 O61 113.03(12) . . ?
O63 K1 O61 115.02(14) . . ?
O62 K1 O61 58.15(13) . . ?
O65 K1 O66 57.60(11) . . ?
O63 K1 O66 150.58(12) . . ?
O62 K1 O66 111.33(13) . . ?
O61 K1 O66 56.86(12) . . ?
O65 K1 O64 57.38(12) . . ?
O63 K1 O64 57.45(13) . . ?
O62 K1 O64 108.67(13) . . ?
O61 K1 O64 144.26(11) . . ?
O66 K1 O64 110.55(11) . . ?
O65 K1 C51 117.78(13) . . ?
O63 K1 C51 81.17(12) . . ?
O62 K1 C51 94.36(13) . . ?
O61 K1 C51 111.80(13) . . ?
O66 K1 C51 128.18(11) . . ?
O64 K1 C51 101.75(12) . . ?
O65 K1 C55 91.88(13) . . ?
O63 K1 C55 92.05(14) . . ?
O62 K1 C55 119.82(13) . . ?
O61 K1 C55 127.55(12) . . ?
O66 K1 C55 115.48(13) . . ?
O64 K1 C55 88.16(12) . . ?
C51 K1 C55 25.91(12) . . ?
O65 K1 C54 82.47(12) . . ?
O63 K1 C54 117.90(14) . . ?
O62 K1 C54 131.14(12) . . ?
O61 K1 C54 109.83(13) . . ?
O66 K1 C54 90.24(13) . . ?
O64 K1 C54 103.05(13) . . ?
C51 K1 C54 42.49(12) . . ?
C55 K1 C54 25.89(12) . . ?
O65 K1 C52 124.57(12) . . ?
O63 K1 C52 99.57(13) . . ?
O62 K1 C52 88.80(11) . . ?
O61 K1 C52 87.26(12) . . ?
O66 K1 C52 107.68(12) . . ?
O64 K1 C52 127.50(11) . . ?
C51 K1 C52 26.08(11) . . ?
C55 K1 C52 42.57(12) . . ?
C54 K1 C52 42.37(12) . . ?
O65 K1 C53 101.38(13) . . ?
O63 K1 C53 123.27(12) . . ?
O62 K1 C53 109.82(13) . . ?
O61 K1 C53 86.23(12) . . ?
O66 K1 C53 85.72(11) . . ?
O64 K1 C53 128.31(13) . . ?
C51 K1 C53 42.67(11) . . ?
C55 K1 C53 42.58(12) . . ?
C54 K1 C53 25.81(13) . . ?
C52 K1 C53 25.86(12) . . ?
O65 K1 C65B 41.63(15) . . ?
O63 K1 C65B 153.55(17) . . ?
O62 K1 C65B 132.24(16) . . ?
O61 K1 C65B 76.68(15) . . ?
O66 K1 C65B 20.91(13) . . ?
O64 K1 C65B 98.70(16) . . ?
C51 K1 C65B 117.82(16) . . ?
C55 K1 C65B 98.92(16) . . ?
C54 K1 C65B 75.86(16) . . ?
C52 K1 C65B 104.80(17) . . ?
C53 K1 C65B 79.44(16) . . ?
O73' K2 O75' 118.0(7) . . ?
O75 K2 O71 117.4(2) . . ?
O73' K2 O74' 60.0(7) . . ?
O75' K2 O74' 58.3(8) . . ?
O73' K2 O72' 59.4(6) . . ?
O75' K2 O72' 143.1(8) . . ?
O74' K2 O72' 110.1(7) . . ?
O75 K2 O76 58.8(2) . . ?
O71 K2 O76 59.3(2) . . ?
O75 K2 O73 114.0(2) . . ?
O71 K2 O73 113.20(19) . . ?
O76 K2 O73 148.49(13) . . ?
O75 K2 O72 147.3(2) . . ?
O71 K2 O72 57.70(19) . . ?
O76 K2 O72 111.6(2) . . ?
O73 K2 O72 55.84(19) . . ?
O75 K2 O74 58.2(2) . . ?
O71 K2 O74 143.64(16) . . ?
O76 K2 O74 110.03(19) . . ?
O73 K2 O74 55.79(19) . . ?
O72 K2 O74 104.91(19) . . ?
O73' K2 O71' 115.2(5) . . ?
O75' K2 O71' 109.8(6) . . ?
O74' K2 O71' 143.0(8) . . ?
O72' K2 O71' 56.1(5) . . ?
O73' K2 C51 85.8(4) . . ?
O75' K2 C51 116.7(7) . . ?
O75 K2 C51 119.9(2) . . ?
O71 K2 C51 104.42(14) . . ?
O74' K2 C51 106.9(7) . . ?
O72' K2 C51 100.1(4) . . ?
O76 K2 C51 128.02(13) . . ?
O73 K2 C51 83.07(13) . . ?
O72 K2 C51 91.12(15) . . ?
O74 K2 C51 107.79(16) . . ?
O71' K2 C51 109.3(4) . . ?
C66B O61 C61A 120.8(6) . . ?
C66B O61 K1 120.2(4) . . ?
C61A O61 K1 115.4(4) . . ?
C61B O62 C62A 117.6(6) . . ?
C61B O62 K1 115.2(4) . . ?
C62A O62 K1 111.3(4) . . ?
C62B O63 C63A 118.3(6) . . ?
C62B O63 K1 119.5(4) . . ?
C63A O63 K1 121.2(4) . . ?
C63B O64 C64A 118.6(5) . . ?
C63B O64 K1 111.2(4) . . ?
C64A O64 K1 111.2(4) . . ?
C64B O65 C65A 117.2(5) . . ?
C64B O65 K1 122.6(4) . . ?
C65A O65 K1 119.6(3) . . ?
C65B O66 C66A 121.0(6) . . ?
C65B O66 K1 106.2(4) . . ?
C66A O66 K1 111.2(3) . . ?
C71A O71 C76B 113.6(8) . . ?
C71A O71 K2 119.6(5) . . ?
C76B O71 K2 118.9(6) . . ?
C72A O72 C71B 110.3(8) . . ?
C72A O72 K2 108.1(4) . . ?
C71B O72 K2 110.4(5) . . ?
C73A O73 C72B 112.4(7) . . ?
C73A O73 K2 121.7(4) . . ?
C72B O73 K2 119.8(6) . . ?
C73B O74 C74A 111.5(7) . . ?
C73B O74 K2 109.0(5) . . ?
C74A O74 K2 105.3(5) . . ?
C75A O75 C74B 113.5(7) . . ?
C75A O75 K2 120.4(6) . . ?
C74B O75 K2 121.9(6) . . ?
C75B O76 C76A 114.5(7) . . ?
C75B O76 K2 102.7(4) . . ?
C76A O76 K2 105.5(5) . . ?
C76D O71' C71C 118(2) . . ?
C76D O71' K2 122.2(14) . . ?
C71C O71' K2 114.4(19) . . ?
C71D O72' C72C 114(2) . . ?
C71D O72' K2 119(2) . . ?
C72C O72' K2 99(2) . . ?
C73C O73' C72D 106(2) . . ?
C73C O73' K2 121.8(17) . . ?
C72D O73' K2 126.0(18) . . ?
C73D O74' C74C 108(3) . . ?
C73D O74' K2 102(2) . . ?
C74C O74' K2 110(3) . . ?
C75C O75' C74D 108(3) . . ?
C75C O75' K2 126(2) . . ?
C74D O75' K2 122(2) . . ?
C75D O76' C76C 116(2) . . ?
C75D O76' K2 104(2) . . ?
C76C O76' K2 105.9(16) . . ?

loop_
_geom_bond_atom_site_label_1
_geom_bond_atom_site_label_2
_geom_bond_distance
_geom_bond_site_symmetry_2
_geom_bond_publ_flag
C11 C15 1.379(9) . ?
C11 C12 1.385(9) . ?
C11 Ti1 2.472(5) . ?
C11 H11 0.95 . ?
C12 C13 1.395(10) . ?
C12 Ti1 2.449(5) . ?
C12 H12 0.95 . ?
C13 C14 1.412(10) . ?
C13 Ti1 2.436(5) . ?
C13 H13 0.95 . ?
C14 C15 1.388(10) . ?
C14 Ti1 2.455(5) . ?
C14 H14 0.95 . ?
C15 Ti1 2.474(6) . ?
C15 H15 0.95 . ?
C21 C25 1.421(6) . ?
C21 C22 1.423(6) . ?
C21 C26 1.496(6) . ?
C21 Ti2 2.450(4) . ?
C22 C23 1.417(6) . ?
C22 C27 1.504(6) . ?
C22 Ti2 2.420(4) . ?
C23 C24 1.401(5) . ?
C23 C28 1.505(6) . ?
C23 Ti2 2.399(4) . ?
C24 C25 1.416(6) . ?
C24 C29 1.510(6) . ?
C24 Ti2 2.409(4) . ?
C25 C30 1.505(6) . ?
C25 Ti2 2.423(4) . ?
C26 H26A 0.98 . ?
C26 H26B 0.98 . ?
C26 H26C 0.98 . ?
C27 H27A 0.98 . ?
C27 H27B 0.98 . ?
C27 H27C 0.98 . ?
C28 H28A 0.98 . ?
C28 H28B 0.98 . ?
C28 H28C 0.98 . ?
C29 H29A 0.98 . ?
C29 H29B 0.98 . ?
C29 H29C 0.98 . ?
C30 H30A 0.98 . ?
C30 H30B 0.98 . ?
C30 H30C 0.98 . ?
C31 C35 1.403(15) . ?
C31 C32 1.417(14) . ?
C31 C36 1.501(14) . ?
C31 Ti3 2.465(16) . ?
C32 C33 1.39(2) . ?
C32 C37 1.516(17) . ?
C32 Ti3 2.46(2) . ?
C33 C34 1.41(2) . ?
C33 C38 1.55(2) . ?
C33 Ti3 2.35(2) . ?
C34 C35 1.44(2) . ?
C34 C39 1.47(2) . ?
C34 Ti3 2.507(16) . ?
C35 C40 1.515(16) . ?
C35 Ti3 2.424(18) . ?
C36 H36A 0.98 . ?
C36 H36B 0.98 . ?
C36 H36C 0.98 . ?
C37 H37A 0.98 . ?
C37 H37B 0.98 . ?
C37 H37C 0.98 . ?
C38 H38A 0.98 . ?
C38 H38B 0.98 . ?
C38 H38C 0.98 . ?
C39 H39A 0.98 . ?
C39 H39B 0.98 . ?
C39 H39C 0.98 . ?
C40 H40A 0.98 . ?
C40 H40B 0.98 . ?
C40 H40C 0.98 . ?
C31' C35' 1.37(4) . ?
C31' C32' 1.46(5) . ?
C31' C36' 1.52(3) . ?
C31' Ti3 2.37(3) . ?
C32' C33' 1.49(5) . ?
C32' C37' 1.49(5) . ?
C32' Ti3 2.57(4) . ?
C33' C34' 1.36(4) . ?
C33' C38' 1.55(4) . ?
C33' Ti3 2.25(3) . ?
C34' C35' 1.35(3) . ?
C34' C39' 1.52(3) . ?
C34' Ti3 2.37(3) . ?
C35' C40' 1.51(3) . ?
C35' Ti3 2.35(3) . ?
C36' H36D 0.98 . ?
C36' H36E 0.98 . ?
C36' H36F 0.98 . ?
C37' H37D 0.98 . ?
C37' H37E 0.98 . ?
C37' H37F 0.98 . ?
C38' H38D 0.98 . ?
C38' H38E 0.98 . ?
C38' H38F 0.98 . ?
C39' H39D 0.98 . ?
C39' H39E 0.98 . ?
C39' H39F 0.98 . ?
C40' H40D 0.98 . ?
C40' H40E 0.98 . ?
C40' H40F 0.98 . ?
C41 C45 1.39(2) . ?
C41 C42 1.403(14) . ?
C41 C46 1.538(11) . ?
C41 Ti4 2.417(8) . ?
C42 C43 1.38(3) . ?
C42 C47 1.521(13) . ?
C42 Ti4 2.421(10) . ?
C43 C44 1.44(3) . ?
C43 C48 1.49(3) . ?
C43 Ti4 2.35(2) . ?
C44 C45 1.42(3) . ?
C44 C49 1.507(14) . ?
C44 Ti4 2.342(11) . ?
C45 C50 1.52(2) . ?
C45 Ti4 2.43(3) . ?
C46 H46A 0.98 . ?
C46 H46B 0.98 . ?
C46 H46C 0.98 . ?
C47 H47A 0.98 . ?
C47 H47B 0.98 . ?
C47 H47C 0.98 . ?
C48 H48A 0.98 . ?
C48 H48B 0.98 . ?
C48 H48C 0.98 . ?
C49 H49A 0.98 . ?
C49 H49B 0.98 . ?
C49 H49C 0.98 . ?
C50 H50A 0.98 . ?
C50 H50B 0.98 . ?
C50 H50C 0.98 . ?
C41' C42' 1.36(4) . ?
C41' C45' 1.41(3) . ?
C41' C46' 1.56(3) . ?
C41' Ti4 2.52(3) . ?
C42' C47' 1.47(4) . ?
C42' C43' 1.51(5) . ?
C42' Ti4 2.36(6) . ?
C43' C44' 1.44(6) . ?
C43' C48' 1.43(3) . ?
C43' Ti4 2.43(2) . ?
C44' C45' 1.31(5) . ?
C44' C49' 1.60(5) . ?
C44' Ti4 2.49(5) . ?
C45' C50' 1.55(3) . ?
C45' Ti4 2.52(2) . ?
C46' H46D 0.98 . ?
C46' H46E 0.98 . ?
C46' H46F 0.98 . ?
C47' H47D 0.98 . ?
C47' H47E 0.98 . ?
C47' H47F 0.98 . ?
C48' H48D 0.98 . ?
C48' H48E 0.98 . ?
C48' H48F 0.98 . ?
C49' H49D 0.98 . ?
C49' H49E 0.98 . ?
C49' H49F 0.98 . ?
C50' H50D 0.98 . ?
C50' H50E 0.98 . ?
C50' H50F 0.98 . ?
N1 Ti3 1.928(3) . ?
N1 Ti2 1.941(3) . ?
N1 Ti4 1.944(3) . ?
N2 Ti1 1.932(4) . ?
N2 Ti4 1.938(4) . ?
N2 Ti3 1.940(3) . ?
N3 Ti1 1.926(4) . ?
N3 Ti4 1.935(3) . ?
N3 Ti2 1.937(3) . ?
N4 Ti1 1.926(3) . ?
N4 Ti3 1.933(3) . ?
N4 Ti2 1.941(3) . ?
Ti1 Ti4 2.7692(11) . ?
Ti1 Ti3 2.7690(10) . ?
Ti1 Ti2 2.7712(10) . ?
Ti2 Ti4 2.7642(10) . ?
Ti2 Ti3 2.7770(10) . ?
C51 C55 1.373(7) . ?
C51 C52 1.391(6) . ?
C51 K2 3.057(4) . ?
C51 K1 3.058(4) . ?
C51 H51 0.95 . ?
C52 C53 1.393(6) . ?
C52 K2 3.077(4) . ?
C52 K1 3.102(4) . ?
C52 H52 0.95 . ?
C53 C54 1.391(7) . ?
C53 K2 3.111(4) . ?
C53 K1 3.122(4) . ?
C53 H53 0.95 . ?
C54 C55 1.382(7) . ?
C54 K2 3.094(4) . ?
C54 K1 3.103(4) . ?
C54 H54 0.95 . ?
C55 K2 3.062(4) . ?
C55 K1 3.066(4) . ?
C55 H55 0.95 . ?
C61A O61 1.385(8) . ?
C61A C61B 1.389(10) . ?
C61A H61A 0.99 . ?
C61A H61B 0.99 . ?
C61B O62 1.342(9) . ?
C61B H61C 0.99 . ?
C61B H61D 0.99 . ?
C62A O62 1.393(8) . ?
C62A C62B 1.405(10) . ?
C62A H62A 0.99 . ?
C62A H62B 0.99 . ?
C62B O63 1.316(8) . ?
C62B H62C 0.99 . ?
C62B H62D 0.99 . ?
C63A O63 1.354(7) . ?
C63A C63B 1.437(10) . ?
C63A H63A 0.99 . ?
C63A H63B 0.99 . ?
C63B O64 1.345(7) . ?
C63B H63C 0.99 . ?
C63B H63D 0.99 . ?
C64A O64 1.366(7) . ?
C64A C64B 1.446(9) . ?
C64A H64A 0.99 . ?
C64A H64B 0.99 . ?
C64B O65 1.343(7) . ?
C64B H64C 0.99 . ?
C64B H64D 0.99 . ?
C65A O65 1.383(6) . ?
C65A C65B 1.434(9) . ?
C65A H65A 0.99 . ?
C65A H65B 0.99 . ?
C65B O66 1.313(7) . ?
C65B K1 3.534(7) . ?
C65B H65C 0.99 . ?
C65B H65D 0.99 . ?
C66A O66 1.379(7) . ?
C66A C66B 1.412(10) . ?
C66A H66A 0.99 . ?
C66A H66B 0.99 . ?
C66B O61 1.327(8) . ?
C66B H66C 0.99 . ?
C66B H66D 0.99 . ?
C71A O71 1.413(10) . ?
C71A C71B 1.492(11) . ?
C71A H71A 0.99 . ?
C71A H71B 0.99 . ?
C71B O72 1.400(9) . ?
C71B H71C 0.99 . ?
C71B H71D 0.99 . ?
C72A O72 1.398(9) . ?
C72A C72B 1.479(11) . ?
C72A H72A 0.99 . ?
C72A H72B 0.99 . ?
C72B O73 1.391(8) . ?
C72B H72C 0.99 . ?
C72B H72D 0.99 . ?
C73A O73 1.383(9) . ?
C73A C73B 1.496(11) . ?
C73A H73A 0.99 . ?
C73A H73B 0.99 . ?
C73B O74 1.408(8) . ?
C73B H73C 0.99 . ?
C73B H73D 0.99 . ?
C74A O74 1.412(9) . ?
C74A C74B 1.497(11) . ?
C74A H74A 0.99 . ?
C74A H74B 0.99 . ?
C74B O75 1.409(9) . ?
C74B H74C 0.99 . ?
C74B H74D 0.99 . ?
C75A O75 1.407(9) . ?
C75A C75B 1.491(11) . ?
C75A H75A 0.99 . ?
C75A H75B 0.99 . ?
C75B O76 1.419(10) . ?
C75B K2 3.493(8) . ?
C75B H75C 0.99 . ?
C75B H75D 0.99 . ?
C76A O76 1.422(10) . ?
C76A C76B 1.489(11) . ?
C76A H76A 0.99 . ?
C76A H76B 0.99 . ?
C76B O71 1.418(9) . ?
C76B H76C 0.99 . ?
C76B H76D 0.99 . ?
C71C O71' 1.405(14) . ?
C71C C71D 1.485(16) . ?
C71C H71E 0.99 . ?
C71C H71F 0.99 . ?
C71D O72' 1.389(15) . ?
C71D H71G 0.99 . ?
C71D H71H 0.99 . ?
C72C O72' 1.393(15) . ?
C72C C72D 1.485(16) . ?
C72C K2 3.39(4) . ?
C72C H72E 0.99 . ?
C72C H72F 0.99 . ?
C72D O73' 1.397(14) . ?
C72D H72G 0.99 . ?
C72D H72H 0.99 . ?
C73C O73' 1.392(15) . ?
C73C C73D 1.494(16) . ?
C73C H73E 0.99 . ?
C73C H73F 0.99 . ?
C73D O74' 1.402(15) . ?
C73D K2 3.43(4) . ?
C73D H73G 0.99 . ?
C73D H73H 0.99 . ?
C74C O74' 1.403(15) . ?
C74C C74D 1.497(16) . ?
C74C H74E 0.99 . ?
C74C H74F 0.99 . ?
C74D O75' 1.403(15) . ?
C74D H74G 0.99 . ?
C74D H74H 0.99 . ?
C75C O75' 1.398(15) . ?
C75C C75D 1.489(16) . ?
C75C H75E 0.99 . ?
C75C H75F 0.99 . ?
C75D O76' 1.393(14) . ?
C75D H75G 0.99 . ?
C75D H75H 0.99 . ?
C76C O76' 1.404(14) . ?
C76C C76D 1.495(16) . ?
C76C H76E 0.99 . ?
C76C H76F 0.99 . ?
C76D O71' 1.403(14) . ?
C76D H76G 0.99 . ?
C76D H76H 0.99 . ?
K1 O65 2.813(4) . ?
K1 O63 2.851(4) . ?
K1 O62 2.863(4) . ?
K1 O61 2.906(4) . ?
K1 O66 2.936(4) . ?
K1 O64 2.957(4) . ?
K2 O73' 2.62(2) . ?
K2 O75' 2.77(3) . ?
K2 O75 2.798(7) . ?
K2 O71 2.826(5) . ?
K2 O74' 2.86(4) . ?
K2 O72' 2.880(18) . ?
K2 O76 2.897(5) . ?
K2 O73 2.933(6) . ?
K2 O72 2.933(6) . ?
K2 O74 3.013(7) . ?
K2 O71' 3.05(2) . ?

loop_
_platon_squeeze_void_nr
_platon_squeeze_void_average_x
_platon_squeeze_void_average_y
_platon_squeeze_void_average_z
_platon_squeeze_void_volume
_platon_squeeze_void_count_electrons
_platon_squeeze_void_content
1 -0.014 0.003 0.500 899 185 ' '
2 0.500 0.000 0.000 19 0 ' '
